data_4302982
loop_
_publ_author_name
'Tsutomu Mizuta'
'Yuta Inami'
'Kazuyuki Kubo'
'Katsuhiko Miyoshi'

_publ_contact_author_address
;
Department of Chemistry, Graduate School of Science, 
Hiroshima University, 
1-3-1 Kagamiyama, Higashi-Hiroshima 739-8526, JAPAN
;
_publ_contact_author_email mizuta@sci.hiroshima-u.ac.jp
_publ_contact_author_fax +81-824-24-0729
_publ_contact_author_name 'Prof Tsutomu Mizuta'
_publ_contact_author_phone +81-824-24-7420
_publ_section_title
;
Synthesis of Binuclear Complexes Bound in an Enlarged
Tetraphosphamacrocycle: Two Diphosphine Metal Units Linked in
Front-to-Front Style
;
_journal_name_full 'Inorganic Chemistry'
_journal_page_first 7534
_journal_page_last 7536
_journal_paper_doi 10.1021/ic9013224
_journal_volume 48
_journal_year 2009
_chemical_formula_sum 'C82 H78 Ag2 B2 F8 Fe4 N6 O4 P4'
_chemical_formula_weight 1948.14
_chemical_name_systematic
; 
 ? 
;
_space_group_IT_number 148
_symmetry_cell_setting trigonal
_symmetry_space_group_name_Hall '-R 3'
_symmetry_space_group_name_H-M 'R -3 :H'
_atom_sites_solution_hydrogens geom
_atom_sites_solution_primary direct
_atom_sites_solution_secondary difmap
_audit_creation_method SHELXL-97
_cell_angle_alpha 90.00
_cell_angle_beta 90.00
_cell_angle_gamma 120.00
_cell_formula_units_Z 18
_cell_length_a 32.2330(4)
_cell_length_b 32.233
_cell_length_c 47.9690(7)
_cell_measurement_temperature 200(2)
_cell_volume 43161.1(8)
_computing_cell_refinement 'HKL (Otwinowski, 1997)'
_computing_data_collection 'HKL (Otwinowski, 1997)'
_computing_data_reduction 'HKL (Otwinowski, 1997)'
_computing_structure_refinement 'SHELXL-97 (Sheldrick, 1997)'
_computing_structure_solution 'SHELXS-97 (Sheldrick, 1990)'
_diffrn_ambient_temperature 200(2)
_diffrn_measured_fraction_theta_full 0.997
_diffrn_measured_fraction_theta_max 0.997
_diffrn_measurement_device_type 'Mac Science DIP2030 Imaging Plate'
_diffrn_radiation_monochromator graphite
_diffrn_radiation_source 'fine-focus sealed tube'
_diffrn_radiation_type MoK\a
_diffrn_radiation_wavelength 0.71069
_diffrn_reflns_av_R_equivalents 0.0000
_diffrn_reflns_av_sigmaI/netI 0.0328
_diffrn_reflns_limit_h_max 38
_diffrn_reflns_limit_h_min 0
_diffrn_reflns_limit_k_max 0
_diffrn_reflns_limit_k_min -32
_diffrn_reflns_limit_l_max 57
_diffrn_reflns_limit_l_min -56
_diffrn_reflns_number 16854
_diffrn_reflns_theta_full 25.00
_diffrn_reflns_theta_max 25.00
_diffrn_reflns_theta_min 2.24
_exptl_absorpt_coefficient_mu 1.117
_exptl_absorpt_correction_T_max 0.8732
_exptl_absorpt_correction_T_min 0.8281
_exptl_absorpt_correction_type integration
_exptl_crystal_colour yellow
_exptl_crystal_density_diffrn 1.349
_exptl_crystal_density_method 'not measured'
_exptl_crystal_description block
_exptl_crystal_F_000 17712
_exptl_crystal_size_max 0.28
_exptl_crystal_size_mid 0.22
_exptl_crystal_size_min 0.20
_refine_diff_density_max 0.990
_refine_diff_density_min -0.825
_refine_diff_density_rms 0.097
_refine_ls_extinction_coef 0.000066(10)
_refine_ls_extinction_expression Fc^*^=kFc[1+0.001xFc^2^\l^3^/sin(2\q)]^-1/4^
_refine_ls_extinction_method SHELXL
_refine_ls_goodness_of_fit_ref 1.098
_refine_ls_hydrogen_treatment constr
_refine_ls_matrix_type full
_refine_ls_number_parameters 932
_refine_ls_number_reflns 16854
_refine_ls_number_restraints 0
_refine_ls_restrained_S_all 1.098
_refine_ls_R_factor_all 0.0885
_refine_ls_R_factor_gt 0.0708
_refine_ls_shift/su_max 0.001
_refine_ls_shift/su_mean 0.000
_refine_ls_structure_factor_coef Fsqd
_refine_ls_weighting_details 'calc w=1/[\s^2^(Fo^2^)+(0.0831P)^2^+383.7046P] where P=(Fo^2^+2Fc^2^)/3'
_refine_ls_weighting_scheme calc
_refine_ls_wR_factor_gt 0.1762
_refine_ls_wR_factor_ref 0.1880
_reflns_number_gt 13776
_reflns_number_total 16854
_reflns_threshold_expression >2sigma(I)
_cod_data_source_file ic9013224_si_002_2.cif
_cod_data_source_block inami05
_cod_original_sg_symbol_H-M 'R -3'
_cod_database_code 4302982

loop_
_symmetry_equiv_pos_as_xyz
'x, y, z'
'-y, x-y, z'
'-x+y, -x, z'
'x+2/3, y+1/3, z+1/3'
'-y+2/3, x-y+1/3, z+1/3'
'-x+y+2/3, -x+1/3, z+1/3'
'x+1/3, y+2/3, z+2/3'
'-y+1/3, x-y+2/3, z+2/3'
'-x+y+1/3, -x+2/3, z+2/3'
'-x, -y, -z'
'y, -x+y, -z'
'x-y, x, -z'
'-x+2/3, -y+1/3, -z+1/3'
'y+2/3, -x+y+1/3, -z+1/3'
'x-y+2/3, x+1/3, -z+1/3'
'-x+1/3, -y+2/3, -z+2/3'
'y+1/3, -x+y+2/3, -z+2/3'
'x-y+1/3, x+2/3, -z+2/3'

loop_
_atom_site_label
_atom_site_type_symbol
_atom_site_fract_x
_atom_site_fract_y
_atom_site_fract_z
_atom_site_U_iso_or_equiv
_atom_site_adp_type
_atom_site_occupancy
_atom_site_symmetry_multiplicity
_atom_site_calc_flag
_atom_site_refinement_flags
_atom_site_disorder_assembly
_atom_site_disorder_group
Ag1 Ag 0.094530(17) 0.872734(18) -0.142325(10) 0.05104(16) Uani 1 1 d . . .
Ag2 Ag 0.39249(2) 0.97549(2) 0.024809(11) 0.06744(19) Uani 1 1 d . . .
Fe1 Fe -0.01276(3) 0.86899(3) -0.189624(18) 0.0471(2) Uani 1 1 d . . .
Fe2 Fe -0.00677(4) 0.86947(3) -0.087538(18) 0.0521(2) Uani 1 1 d . . .
Fe3 Fe 0.34167(3) 1.07083(3) 0.011703(16) 0.0485(2) Uani 1 1 d . A .
Fe4 Fe 0.24639(3) 0.90294(3) 0.035606(19) 0.0569(3) Uani 1 1 d . A .
P1 P 0.01103(6) 0.80523(5) -0.13985(3) 0.0445(4) Uani 1 1 d . . .
P2 P 0.06944(5) 0.93410(5) -0.14027(3) 0.0445(4) Uani 1 1 d . . .
P3 P 0.34892(6) 0.99520(6) 0.05999(3) 0.0453(4) Uani 1 1 d . A .
P4 P 0.33666(6) 0.96896(7) -0.01277(3) 0.0528(4) Uani 1 1 d . A .
O1 O -0.01125(15) 0.74673(14) -0.13686(9) 0.0514(10) Uani 1 1 d . . .
O2 O 0.10945(15) 0.99199(14) -0.13947(11) 0.0624(12) Uani 1 1 d . . .
O3 O 0.37185(14) 1.01527(16) 0.09123(8) 0.0493(10) Uani 1 1 d . . .
O4 O 0.33211(16) 0.94853(18) -0.04502(9) 0.0632(12) Uani 1 1 d . . .
C1 C 0.0360(2) 0.9311(2) -0.17034(13) 0.0544(15) Uani 1 1 d . . .
C2 C 0.0526(3) 0.9270(2) -0.19749(15) 0.0654(18) Uani 1 1 d . . .
H1 H 0.0812 0.9265 -0.2015 0.078 Uiso 1 1 calc R . .
C3 C 0.0183(3) 0.9239(3) -0.21732(16) 0.077(2) Uani 1 1 d . . .
H2 H 0.0200 0.9205 -0.2369 0.093 Uiso 1 1 calc R . .
C4 C -0.0174(4) 0.9268(3) -0.20364(19) 0.086(3) Uani 1 1 d . . .
H3 H -0.0443 0.9260 -0.2123 0.103 Uiso 1 1 calc R . .
C5 C -0.0083(3) 0.9310(3) -0.17489(18) 0.082(3) Uani 1 1 d . . .
H4 H -0.0279 0.9333 -0.1609 0.098 Uiso 1 1 calc R . .
C6 C -0.0231(2) 0.8090(2) -0.16831(15) 0.0563(16) Uani 1 1 d . . .
C7 C -0.0081(3) 0.8093(2) -0.19621(14) 0.0652(19) Uani 1 1 d . . .
H5 H 0.0202 0.8094 -0.2020 0.078 Uiso 1 1 calc R . .
C8 C -0.0438(4) 0.8094(3) -0.21381(19) 0.086(3) Uani 1 1 d . . .
H6 H -0.0441 0.8080 -0.2336 0.103 Uiso 1 1 calc R . .
C9 C -0.0784(3) 0.8120(3) -0.1974(3) 0.099(3) Uani 1 1 d . . .
H7 H -0.1051 0.8140 -0.2041 0.119 Uiso 1 1 calc R . .
C10 C -0.0668(3) 0.8112(3) -0.1693(2) 0.092(3) Uani 1 1 d . . .
H8 H -0.0845 0.8119 -0.1537 0.110 Uiso 1 1 calc R . .
C11 C 0.0341(2) 0.9299(2) -0.11012(13) 0.0531(15) Uani 1 1 d . . .
C12 C 0.0530(3) 0.9335(3) -0.08330(16) 0.090(3) Uani 1 1 d . . .
H9 H 0.0839 0.9382 -0.0790 0.108 Uiso 1 1 calc R . .
C13 C 0.0185(5) 0.9289(3) -0.0639(2) 0.118(5) Uani 1 1 d . . .
H10 H 0.0225 0.9305 -0.0442 0.141 Uiso 1 1 calc R . .
C14 C -0.0220(5) 0.9218(3) -0.0774(2) 0.111(4) Uani 1 1 d . . .
H11 H -0.0507 0.9171 -0.0690 0.133 Uiso 1 1 calc R . .
C15 C -0.0130(3) 0.9228(3) -0.10652(18) 0.079(2) Uani 1 1 d . . .
H12 H -0.0345 0.9193 -0.1210 0.094 Uiso 1 1 calc R . .
C16 C -0.0146(3) 0.8104(2) -0.10775(15) 0.0607(18) Uani 1 1 d . . .
C17 C 0.0115(4) 0.8188(3) -0.08224(16) 0.089(3) Uani 1 1 d . . .
H13 H 0.0432 0.8242 -0.0806 0.107 Uiso 1 1 calc R . .
C18 C -0.0171(6) 0.8179(4) -0.0600(2) 0.115(5) Uani 1 1 d . . .
H14 H -0.0080 0.8230 -0.0409 0.138 Uiso 1 1 calc R . .
C19 C -0.0608(5) 0.8082(3) -0.0705(2) 0.114(4) Uani 1 1 d . . .
H15 H -0.0870 0.8053 -0.0598 0.136 Uiso 1 1 calc R . .
C20 C -0.0603(3) 0.8032(3) -0.1001(2) 0.086(3) Uani 1 1 d . . .
H16 H -0.0860 0.7963 -0.1124 0.103 Uiso 1 1 calc R . .
C21 C 0.00095(19) 0.71843(19) -0.15285(11) 0.0388(12) Uani 1 1 d . . .
C22 C -0.02677(19) 0.6698(2) -0.14830(11) 0.0388(12) Uani 1 1 d . . .
H17 H -0.0513 0.6580 -0.1346 0.047 Uiso 1 1 calc R . .
C23 C -0.01882(19) 0.6384(2) -0.16366(11) 0.0399(12) Uani 1 1 d . . .
H18 H -0.0384 0.6050 -0.1605 0.048 Uiso 1 1 calc R . .
C24 C 0.01718(19) 0.65414(19) -0.18374(11) 0.0381(12) Uani 1 1 d . . .
C25 C 0.0451(2) 0.7035(2) -0.18743(11) 0.0409(12) Uani 1 1 d . . .
H19 H 0.0702 0.7154 -0.2008 0.049 Uiso 1 1 calc R . .
C26 C 0.0377(2) 0.7358(2) -0.17235(11) 0.0401(12) Uani 1 1 d . . .
H20 H 0.0573 0.7693 -0.1753 0.048 Uiso 1 1 calc R . .
C27 C 0.0259(2) 0.6198(2) -0.20185(11) 0.0419(12) Uani 1 1 d . . .
C28 C -0.0026(2) 0.5679(2) -0.19134(14) 0.0546(15) Uani 1 1 d . . .
H21 H 0.0054 0.5666 -0.1718 0.082 Uiso 1 1 calc R . .
H22 H 0.0056 0.5476 -0.2025 0.082 Uiso 1 1 calc R . .
H23 H -0.0370 0.5564 -0.1930 0.082 Uiso 1 1 calc R . .
C29 C 0.0090(3) 0.6216(3) -0.23174(13) 0.0584(16) Uani 1 1 d . . .
H24 H 0.0102 0.5971 -0.2432 0.088 Uiso 1 1 calc R . .
H25 H 0.0299 0.6533 -0.2398 0.088 Uiso 1 1 calc R . .
H26 H -0.0240 0.6155 -0.2311 0.088 Uiso 1 1 calc R . .
C30 C 0.1581(2) 1.0051(2) -0.13723(14) 0.0486(14) Uani 1 1 d . . .
C31 C 0.1832(2) 1.0078(2) -0.16100(14) 0.0548(16) Uani 1 1 d . . .
H27 H 0.1681 1.0007 -0.1787 0.066 Uiso 1 1 calc R . .
C32 C 0.2310(2) 1.0213(2) -0.15836(12) 0.0529(15) Uani 1 1 d . . .
H28 H 0.2486 1.0234 -0.1747 0.063 Uiso 1 1 calc R . .
C33 C 0.2545(2) 1.03189(19) -0.13278(11) 0.0401(12) Uani 1 1 d . . .
C34 C 0.2275(2) 1.0289(2) -0.10930(12) 0.0502(14) Uani 1 1 d . . .
H29 H 0.2422 1.0361 -0.0914 0.060 Uiso 1 1 calc R . .
C35 C 0.1797(2) 1.0156(2) -0.11164(15) 0.0580(16) Uani 1 1 d . . .
H30 H 0.1619 1.0138 -0.0955 0.070 Uiso 1 1 calc R . .
N1 N 0.1460(3) 0.8800(3) -0.10634(14) 0.086(2) Uani 1 1 d . . .
N2 N 0.1473(2) 0.8809(2) -0.17638(13) 0.0722(17) Uani 1 1 d . . .
C36 C 0.1727(3) 0.8948(3) -0.08920(17) 0.088(3) Uani 1 1 d . . .
C37 C 0.2076(5) 0.9161(5) -0.0661(2) 0.157(6) Uani 1 1 d . . .
H31 H 0.2363 0.9448 -0.0728 0.235 Uiso 1 1 calc R . .
H32 H 0.2164 0.8927 -0.0595 0.235 Uiso 1 1 calc R . .
H33 H 0.1933 0.9247 -0.0508 0.235 Uiso 1 1 calc R . .
C38 C 0.1747(3) 0.8942(3) -0.19340(15) 0.0633(18) Uani 1 1 d . . .
C39 C 0.2104(3) 0.9114(4) -0.21608(17) 0.093(3) Uani 1 1 d . . .
H34 H 0.2415 0.9361 -0.2088 0.139 Uiso 1 1 calc R . .
H35 H 0.2002 0.9251 -0.2310 0.139 Uiso 1 1 calc R . .
H36 H 0.2133 0.8846 -0.2234 0.139 Uiso 1 1 calc R . .
C40 C 0.3367(2) 1.0426(2) 0.05088(11) 0.0448(13) Uani 1 1 d . . .
C41 C 0.3749(2) 1.0911(2) 0.04967(12) 0.0574(16) Uani 1 1 d . A .
H37 H 0.4078 1.1018 0.0532 0.069 Uiso 1 1 calc R . .
C42 C 0.3556(3) 1.1204(3) 0.04241(14) 0.068(2) Uani 1 1 d . . .
H38 H 0.3731 1.1543 0.0404 0.081 Uiso 1 1 calc R A .
C43 C 0.3053(3) 1.0905(3) 0.03869(13) 0.0628(18) Uani 1 1 d . A .
H39 H 0.2834 1.1008 0.0336 0.075 Uiso 1 1 calc R . .
C44 C 0.2937(2) 1.0430(2) 0.04394(11) 0.0488(14) Uani 1 1 d . A .
H40 H 0.2625 1.0156 0.0430 0.059 Uiso 1 1 calc R . .
C45 C 0.3436(2) 1.0267(2) -0.01812(12) 0.0531(15) Uani 1 1 d . . .
C46 C 0.3889(2) 1.0694(3) -0.01580(13) 0.0624(18) Uani 1 1 d . A .
H41 H 0.4182 1.0711 -0.0109 0.075 Uiso 1 1 calc R . .
C47 C 0.3826(3) 1.1096(3) -0.02207(15) 0.071(2) Uani 1 1 d . . .
H42 H 0.4071 1.1423 -0.0222 0.085 Uiso 1 1 calc R A .
C48 C 0.3339(3) 1.0917(3) -0.02793(13) 0.069(2) Uani 1 1 d . A .
H43 H 0.3199 1.1106 -0.0326 0.083 Uiso 1 1 calc R . .
C49 C 0.3091(3) 1.0412(3) -0.02578(12) 0.0571(16) Uani 1 1 d . A .
H44 H 0.2758 1.0204 -0.0288 0.069 Uiso 1 1 calc R . .
C50 C 0.2927(2) 0.9425(2) 0.06667(12) 0.0503(14) Uani 1 1 d . . .
C51 C 0.2878(3) 0.8955(3) 0.06461(15) 0.0678(19) Uani 1 1 d . A .
H45 H 0.3127 0.8888 0.0606 0.081 Uiso 1 1 calc R . .
C52 C 0.2389(3) 0.8611(3) 0.06974(17) 0.085(3) Uani 1 1 d . . .
H46 H 0.2257 0.8273 0.0699 0.101 Uiso 1 1 calc R A .
C53 C 0.2131(3) 0.8856(3) 0.07463(15) 0.073(2) Uani 1 1 d . A .
H47 H 0.1798 0.8710 0.0783 0.088 Uiso 1 1 calc R . .
C54 C 0.2459(2) 0.9357(2) 0.07299(12) 0.0569(16) Uani 1 1 d . A .
H48 H 0.2383 0.9604 0.0756 0.068 Uiso 1 1 calc R . .
C55 C 0.2754(2) 0.9287(2) -0.00342(12) 0.0552(16) Uani 1 1 d . . .
C56 C 0.2586(3) 0.8784(3) -0.00114(15) 0.074(2) Uani 1 1 d . A .
H49 H 0.2776 0.8636 -0.0031 0.088 Uiso 1 1 calc R . .
C57 C 0.2084(3) 0.8543(3) 0.00462(16) 0.083(2) Uani 1 1 d . . .
H50 H 0.1881 0.8207 0.0067 0.099 Uiso 1 1 calc R A .
C58 C 0.1939(3) 0.8890(3) 0.00663(15) 0.072(2) Uani 1 1 d . A .
H51 H 0.1624 0.8828 0.0106 0.087 Uiso 1 1 calc R . .
C59 C 0.2345(2) 0.9348(3) 0.00168(12) 0.0570(16) Uani 1 1 d . A .
H52 H 0.2348 0.9644 0.0017 0.068 Uiso 1 1 calc R . .
C60 C 0.4066(2) 1.0038(2) 0.10016(11) 0.0468(14) Uani 1 1 d . A .
C61 C 0.3947(2) 0.9577(2) 0.10580(13) 0.0528(15) Uani 1 1 d . . .
H53 H 0.3625 0.9325 0.1040 0.063 Uiso 1 1 calc R A .
C62 C 0.4302(2) 0.9476(3) 0.11426(13) 0.0560(16) Uani 1 1 d . A .
H54 H 0.4218 0.9154 0.1181 0.067 Uiso 1 1 calc R . .
C63 C 0.4770(2) 0.9835(3) 0.11715(12) 0.0542(16) Uani 1 1 d . . .
C64 C 0.4877(2) 1.0297(3) 0.11181(13) 0.0569(16) Uani 1 1 d . A .
H55 H 0.5198 1.0549 0.1141 0.068 Uiso 1 1 calc R . .
C65 C 0.4534(2) 1.0410(2) 0.10320(12) 0.0528(15) Uani 1 1 d . . .
H56 H 0.4618 1.0732 0.0995 0.063 Uiso 1 1 calc R A .
C66 C 0.5176(2) 0.9746(3) 0.12646(14) 0.0640(18) Uani 1 1 d . . .
C67 C 0.5007(3) 0.9213(4) 0.1289(2) 0.094(3) Uani 1 1 d . . .
H57 H 0.4898 0.9061 0.1106 0.141 Uiso 1 1 calc R A .
H58 H 0.4741 0.9065 0.1422 0.141 Uiso 1 1 calc R . .
H59 H 0.5272 0.9172 0.1354 0.141 Uiso 1 1 calc R . .
C68 C 0.5347(3) 0.9979(4) 0.15505(14) 0.089(3) Uani 1 1 d . . .
H60 H 0.5475 1.0325 0.1535 0.133 Uiso 1 1 calc R A .
H61 H 0.5598 0.9918 0.1619 0.133 Uiso 1 1 calc R . .
H62 H 0.5077 0.9843 0.1681 0.133 Uiso 1 1 calc R . .
C69 C 0.3702(2) 0.9677(2) -0.06361(12) 0.0526(15) Uani 1 1 d . A .
C70 C 0.4175(3) 0.9988(4) -0.05649(15) 0.085(3) Uani 1 1 d . . .
H63 H 0.4256 1.0082 -0.0376 0.102 Uiso 1 1 calc R A .
C71 C 0.4531(3) 1.0162(4) -0.07641(15) 0.085(3) Uani 1 1 d . A .
H64 H 0.4853 1.0372 -0.0710 0.102 Uiso 1 1 calc R . .
C72 C 0.4424(2) 1.0035(3) -0.10450(13) 0.0576(17) Uani 1 1 d . . .
C73 C 0.3948(2) 0.9732(2) -0.11128(12) 0.0548(16) Uani 1 1 d . A .
H65 H 0.3864 0.9645 -0.1302 0.066 Uiso 1 1 calc R . .
C74 C 0.3589(2) 0.9551(2) -0.09099(12) 0.0479(14) Uani 1 1 d . . .
H66 H 0.3265 0.9339 -0.0962 0.057 Uiso 1 1 calc R A .
N3 N 0.4730(3) 1.0318(4) 0.02214(18) 0.113(3) Uani 1 1 d . A .
C75 C 0.5089(4) 1.0596(5) 0.0292(2) 0.114(4) Uani 1 1 d . . .
C76 C 0.5564(4) 1.0950(5) 0.0397(3) 0.168(6) Uani 1 1 d . A .
H67 H 0.5804 1.0873 0.0327 0.252 Uiso 1 1 calc R . .
H68 H 0.5562 1.0944 0.0601 0.252 Uiso 1 1 calc R . .
H69 H 0.5644 1.1270 0.0332 0.252 Uiso 1 1 calc R . .
N4 N 0.4169(6) 0.9226(6) 0.0322(3) 0.097(3) Uiso 0.50 1 d PG A 1
C77 C 0.4312(7) 0.8974(7) 0.0355(4) 0.160(8) Uiso 0.50 1 d PG A 1
C78 C 0.4499(15) 0.8647(13) 0.0397(9) 0.299(19) Uiso 0.50 1 d PG A 1
H70 H 0.4682 0.8637 0.0210 0.448 Uiso 0.50 1 d PG A 1
H71 H 0.4748 0.8771 0.0570 0.448 Uiso 0.50 1 d PG A 1
H72 H 0.4206 0.8291 0.0441 0.448 Uiso 0.50 1 d PG A 1
N5 N 0.3929(4) 0.9035(5) 0.0324(3) 0.097(3) Uiso 0.50 1 d PG A 2
C79 C 0.3846(5) 0.8682(6) 0.0420(3) 0.160(8) Uiso 0.50 1 d PG A 2
C80 C 0.3738(7) 0.8223(6) 0.0544(3) 0.299(19) Uiso 0.50 1 d PG A 2
H73 H 0.3889 0.8055 0.0417 0.448 Uiso 0.50 1 d PG A 2
H74 H 0.3890 0.8283 0.0751 0.448 Uiso 0.50 1 d PG A 2
H75 H 0.3354 0.7990 0.0557 0.448 Uiso 0.50 1 d PG A 2
B1 B 0.1834(4) 0.6671(4) -0.0758(2) 0.112(4) Uiso 0.50 1 d PG A 2
F1 F 0.1669(5) 0.6181(4) -0.0814(3) 0.223(7) Uiso 0.50 1 d PG A 2
F2 F 0.2339(4) 0.6918(5) -0.0729(2) 0.283(9) Uiso 0.50 1 d PG A 2
F3 F 0.1624(4) 0.6711(5) -0.0508(2) 0.204(5) Uiso 0.50 1 d PG A 2
F4 F 0.1706(5) 0.6872(4) -0.0981(2) 0.186(5) Uiso 0.50 1 d PG A 2
B2 B 0.1825(4) 0.6738(4) -0.0769(2) 0.112(4) Uiso 0.50 1 d PG B 3
F5 F 0.2193(5) 0.6630(4) -0.0715(3) 0.223(7) Uiso 0.50 1 d PG B 3
F6 F 0.2006(4) 0.7235(3) -0.0731(2) 0.283(9) Uiso 0.50 1 d PG B 3
F7 F 0.1439(5) 0.6477(3) -0.0583(3) 0.204(5) Uiso 0.50 1 d PG B 3
F8 F 0.1664(5) 0.6611(4) -0.1047(2) 0.186(5) Uiso 0.50 1 d PG B 3
B3 B 0.1892(5) 1.0394(4) -0.0215(3) 0.145(12) Uiso 0.50 1 d PG B 3
F9 F 0.1931(5) 1.0012(4) -0.0097(3) 0.258(7) Uiso 0.50 1 d PG B 3
F10 F 0.1447(5) 1.0208(4) -0.0354(4) 0.276(13) Uiso 0.50 1 d PG B 3
F11 F 0.2270(5) 1.0646(3) -0.0407(3) 0.203(8) Uiso 0.50 1 d PG B 3
F12 F 0.1919(6) 1.0709(4) 0.0000(3) 0.278(12) Uiso 0.50 1 d PG B 3
B4 B 0.1564(6) 0.9905(6) -0.0194(3) 0.34(4) Uiso 0.50 1 d PG C 4
F13 F 0.1880(8) 1.0083(9) 0.0037(4) 0.258(7) Uiso 0.50 1 d PG C 4
F14 F 0.1833(8) 1.0031(8) -0.0444(3) 0.232(9) Uiso 0.50 1 d PG C 4
F15 F 0.1262(8) 1.0106(10) -0.0193(5) 0.285(14) Uiso 0.50 1 d PG C 4
F16 F 0.1282(9) 0.9400(6) -0.0175(6) 0.41(2) Uiso 0.50 1 d PG C 4
N6 N 0.2400(10) 0.8231(10) -0.0845(6) 0.227(16) Uiso 0.60 1 d PG D 5
C81 C 0.2667(7) 0.8220(6) -0.0696(5) 0.125(7) Uiso 0.60 1 d PG D 5
C82 C 0.3013(10) 0.8206(12) -0.0504(7) 0.230(15) Uiso 0.60 1 d PG D 5
H76 H 0.3167 0.8009 -0.0599 0.345 Uiso 0.60 1 d PG D 5
H77 H 0.2835 0.8032 -0.0312 0.345 Uiso 0.60 1 d PG D 5
H78 H 0.3295 0.8568 -0.0459 0.345 Uiso 0.60 1 d PG D 5
N7 N 0.2371(8) 0.8511(8) -0.0933(4) 0.117(7) Uiso 0.40 1 d PG E 6
C83 C 0.2475(6) 0.8298(7) -0.0792(4) 0.085(7) Uiso 0.40 1 d PG E 6
C84 C 0.2610(12) 0.8022(11) -0.0608(7) 0.141(12) Uiso 0.40 1 d PG E 6
H79 H 0.2975 0.8246 -0.0538 0.212 Uiso 0.40 1 d PG E 6
H80 H 0.2373 0.7897 -0.0429 0.212 Uiso 0.40 1 d PG E 6
H81 H 0.2582 0.7718 -0.0720 0.212 Uiso 0.40 1 d PG E 6
N8 N 0.3585(13) 0.7955(14) -0.0338(7) 0.29(2) Uiso 0.50 1 d PG F -7
C85 C 0.3591(8) 0.7636(11) -0.0430(5) 0.161(11) Uiso 0.50 1 d PG F -7
C86 C 0.3599(18) 0.7222(14) -0.0550(9) 0.33(3) Uiso 0.50 1 d PG F -7
H84 H 0.3268 0.6898 -0.0501 0.488 Uiso 0.50 1 d PG F -7
H85 H 0.3897 0.7198 -0.0464 0.488 Uiso 0.50 1 d PG F -7
H86 H 0.3638 0.7261 -0.0774 0.488 Uiso 0.50 1 d PG F -7
N9 N 0.2361(14) 0.7572(14) 0.0202(8) 0.095(11) Uiso 0.20 1 d PG G 8
C87 C 0.2733(14) 0.7795(14) 0.0113(8) 0.35(8) Uiso 0.20 1 d PG G 8
C88 C 0.3216(17) 0.809(2) -0.0002(15) 0.17(3) Uiso 0.20 1 d PG G 8
H87 H 0.3438 0.8365 0.0144 0.257 Uiso 0.20 1 d PG G 8
H88 H 0.3372 0.7860 -0.0040 0.257 Uiso 0.20 1 d PG G 8
H89 H 0.3198 0.8246 -0.0196 0.257 Uiso 0.20 1 d PG G 8
N10 N 0.4935(19) 0.859(2) 0.0455(10) 0.27(3) Uiso 0.30 1 d PG H 9
C89 C 0.5141(13) 0.8531(12) 0.0625(8) 0.18(2) Uiso 0.30 1 d PG H 9
C90 C 0.5407(16) 0.8450(16) 0.0845(9) 0.146(16) Uiso 0.30 1 d PG H 9
H90 H 0.5579 0.8762 0.0979 0.219 Uiso 0.30 1 d PG H 9
H91 H 0.5164 0.8141 0.0968 0.219 Uiso 0.30 1 d PG H 9
H92 H 0.5677 0.8388 0.0753 0.219 Uiso 0.30 1 d PG H 9

loop_
_atom_site_aniso_label
_atom_site_aniso_U_11
_atom_site_aniso_U_22
_atom_site_aniso_U_33
_atom_site_aniso_U_23
_atom_site_aniso_U_13
_atom_site_aniso_U_12
Ag1 0.0543(3) 0.0589(3) 0.0531(3) 0.0015(2) 0.0017(2) 0.0382(2)
Ag2 0.0644(3) 0.1023(5) 0.0535(3) -0.0179(3) -0.0053(2) 0.0551(3)
Fe1 0.0486(5) 0.0493(5) 0.0516(5) 0.0042(4) 0.0016(4) 0.0306(4)
Fe2 0.0706(6) 0.0526(5) 0.0467(5) 0.0032(4) 0.0122(4) 0.0410(5)
Fe3 0.0504(5) 0.0577(5) 0.0322(4) -0.0037(4) -0.0019(4) 0.0233(4)
Fe4 0.0536(5) 0.0578(6) 0.0475(5) -0.0061(4) -0.0052(4) 0.0191(5)
P1 0.0524(9) 0.0446(8) 0.0463(8) 0.0049(6) 0.0110(7) 0.0316(7)
P2 0.0460(8) 0.0406(8) 0.0544(9) 0.0011(7) 0.0016(7) 0.0273(7)
P3 0.0475(8) 0.0624(10) 0.0319(7) -0.0076(7) -0.0040(6) 0.0318(8)
P4 0.0522(9) 0.0706(11) 0.0372(8) -0.0164(7) -0.0057(7) 0.0317(8)
O1 0.064(3) 0.047(2) 0.055(2) 0.0104(19) 0.020(2) 0.037(2)
O2 0.044(2) 0.039(2) 0.109(4) 0.003(2) 0.000(2) 0.025(2)
O3 0.047(2) 0.075(3) 0.036(2) -0.0111(19) -0.0081(17) 0.038(2)
O4 0.057(3) 0.087(3) 0.044(2) -0.025(2) -0.004(2) 0.035(3)
C1 0.072(4) 0.049(3) 0.055(4) -0.004(3) -0.007(3) 0.039(3)
C2 0.065(4) 0.055(4) 0.060(4) 0.005(3) 0.005(3) 0.018(3)
C3 0.104(6) 0.057(4) 0.055(4) 0.007(3) -0.013(4) 0.029(4)
C4 0.122(7) 0.078(5) 0.093(6) -0.017(5) -0.041(6) 0.076(6)
C5 0.100(6) 0.100(6) 0.088(6) -0.037(5) -0.035(5) 0.083(6)
C6 0.052(4) 0.047(3) 0.070(4) 0.008(3) -0.001(3) 0.024(3)
C7 0.099(6) 0.057(4) 0.057(4) -0.014(3) -0.023(4) 0.052(4)
C8 0.126(8) 0.052(4) 0.080(5) -0.017(4) -0.046(5) 0.044(5)
C9 0.060(5) 0.069(5) 0.154(10) 0.023(6) -0.030(6) 0.021(4)
C10 0.050(4) 0.101(7) 0.118(7) 0.059(6) 0.011(4) 0.033(4)
C11 0.066(4) 0.045(3) 0.052(4) -0.007(3) -0.002(3) 0.031(3)
C12 0.082(6) 0.090(6) 0.058(5) -0.006(4) -0.005(4) 0.013(5)
C13 0.149(10) 0.076(6) 0.058(5) -0.026(5) 0.034(6) 0.002(7)
C14 0.162(11) 0.061(5) 0.121(9) 0.008(6) 0.074(8) 0.065(7)
C15 0.097(6) 0.080(5) 0.092(6) 0.030(4) 0.043(5) 0.070(5)
C16 0.081(5) 0.047(4) 0.066(4) 0.011(3) 0.029(4) 0.041(4)
C17 0.157(9) 0.108(7) 0.061(5) 0.029(4) 0.036(5) 0.110(7)
C18 0.230(14) 0.107(8) 0.070(6) 0.048(5) 0.080(8) 0.131(10)
C19 0.156(10) 0.062(5) 0.123(9) 0.015(5) 0.094(8) 0.055(7)
C20 0.077(5) 0.057(4) 0.110(7) -0.013(4) 0.045(5) 0.023(4)
C21 0.045(3) 0.045(3) 0.038(3) 0.002(2) -0.003(2) 0.030(3)
C22 0.043(3) 0.047(3) 0.032(3) 0.007(2) 0.003(2) 0.027(3)
C23 0.041(3) 0.039(3) 0.038(3) 0.002(2) -0.003(2) 0.019(2)
C24 0.041(3) 0.041(3) 0.036(3) -0.001(2) -0.005(2) 0.024(2)
C25 0.044(3) 0.048(3) 0.040(3) 0.001(2) 0.000(2) 0.030(3)
C26 0.044(3) 0.042(3) 0.039(3) 0.003(2) 0.001(2) 0.025(3)
C27 0.046(3) 0.046(3) 0.038(3) -0.005(2) -0.005(2) 0.026(3)
C28 0.058(4) 0.046(3) 0.063(4) -0.008(3) 0.002(3) 0.028(3)
C29 0.067(4) 0.076(5) 0.044(3) -0.011(3) -0.008(3) 0.044(4)
C30 0.046(3) 0.034(3) 0.071(4) 0.005(3) 0.004(3) 0.024(3)
C31 0.053(4) 0.070(4) 0.054(4) 0.004(3) -0.005(3) 0.040(3)
C32 0.059(4) 0.076(4) 0.038(3) 0.004(3) 0.003(3) 0.045(4)
C33 0.050(3) 0.040(3) 0.039(3) 0.001(2) -0.001(2) 0.029(3)
C34 0.051(3) 0.056(4) 0.041(3) -0.006(3) 0.000(3) 0.025(3)
C35 0.050(4) 0.058(4) 0.061(4) -0.007(3) 0.007(3) 0.023(3)
N1 0.096(5) 0.095(5) 0.065(4) -0.014(4) -0.042(4) 0.047(4)
N2 0.074(4) 0.089(5) 0.069(4) 0.010(3) 0.022(3) 0.053(4)
C36 0.099(7) 0.077(5) 0.061(5) 0.008(4) -0.014(5) 0.023(5)
C37 0.141(10) 0.157(11) 0.067(6) 0.013(6) -0.050(6) -0.004(8)
C38 0.065(4) 0.080(5) 0.054(4) 0.000(4) 0.000(4) 0.043(4)
C39 0.075(5) 0.136(8) 0.058(5) 0.002(5) 0.009(4) 0.046(6)
C40 0.050(3) 0.060(4) 0.027(3) -0.009(2) -0.005(2) 0.029(3)
C41 0.060(4) 0.063(4) 0.036(3) -0.008(3) -0.009(3) 0.021(3)
C42 0.103(6) 0.056(4) 0.044(4) -0.005(3) -0.008(4) 0.039(4)
C43 0.089(5) 0.082(5) 0.041(3) -0.003(3) 0.001(3) 0.059(5)
C44 0.053(3) 0.066(4) 0.035(3) 0.004(3) 0.006(3) 0.035(3)
C45 0.049(3) 0.070(4) 0.035(3) -0.008(3) 0.000(3) 0.026(3)
C46 0.049(4) 0.081(5) 0.044(3) -0.007(3) 0.008(3) 0.023(4)
C47 0.071(5) 0.069(5) 0.053(4) 0.004(3) 0.015(4) 0.021(4)
C48 0.093(6) 0.077(5) 0.035(3) 0.002(3) 0.001(3) 0.042(5)
C49 0.063(4) 0.070(4) 0.030(3) -0.004(3) -0.005(3) 0.028(4)
C50 0.058(4) 0.060(4) 0.036(3) -0.003(3) -0.006(3) 0.031(3)
C51 0.077(5) 0.075(5) 0.057(4) -0.002(4) -0.009(4) 0.042(4)
C52 0.101(7) 0.065(5) 0.065(5) 0.010(4) -0.006(4) 0.024(5)
C53 0.067(5) 0.077(5) 0.058(4) 0.011(4) 0.006(4) 0.023(4)
C54 0.058(4) 0.065(4) 0.041(3) 0.003(3) -0.001(3) 0.026(3)
C55 0.054(4) 0.066(4) 0.040(3) -0.017(3) -0.007(3) 0.026(3)
C56 0.088(6) 0.070(5) 0.060(4) -0.022(4) -0.016(4) 0.038(4)
C57 0.073(5) 0.073(5) 0.064(5) -0.019(4) -0.012(4) 0.008(4)
C58 0.052(4) 0.084(5) 0.059(4) -0.009(4) -0.006(3) 0.017(4)
C59 0.048(4) 0.076(4) 0.041(3) -0.011(3) -0.009(3) 0.027(3)
C60 0.045(3) 0.071(4) 0.033(3) -0.009(3) -0.003(2) 0.035(3)
C61 0.041(3) 0.066(4) 0.048(3) -0.001(3) -0.004(3) 0.024(3)
C62 0.053(4) 0.066(4) 0.053(4) 0.003(3) -0.002(3) 0.033(3)
C63 0.048(4) 0.085(5) 0.042(3) -0.004(3) -0.005(3) 0.042(4)
C64 0.041(3) 0.077(5) 0.054(4) -0.009(3) -0.005(3) 0.030(3)
C65 0.051(4) 0.065(4) 0.047(3) -0.012(3) -0.008(3) 0.032(3)
C66 0.056(4) 0.096(6) 0.056(4) 0.002(4) -0.003(3) 0.050(4)
C67 0.079(6) 0.120(8) 0.112(7) 0.033(6) 0.015(5) 0.072(6)
C68 0.063(5) 0.184(10) 0.044(4) 0.006(5) -0.003(3) 0.080(6)
C69 0.053(4) 0.080(4) 0.040(3) -0.019(3) -0.010(3) 0.045(3)
C70 0.064(5) 0.148(8) 0.046(4) -0.039(5) -0.010(3) 0.055(5)
C71 0.050(4) 0.142(8) 0.057(4) -0.031(5) -0.012(3) 0.044(5)
C72 0.057(4) 0.093(5) 0.045(3) -0.007(3) -0.002(3) 0.054(4)
C73 0.063(4) 0.076(4) 0.037(3) -0.008(3) -0.012(3) 0.043(4)
C74 0.052(3) 0.061(4) 0.040(3) -0.010(3) -0.010(3) 0.036(3)
N3 0.061(5) 0.163(9) 0.098(6) -0.033(6) -0.001(4) 0.044(5)
C75 0.074(6) 0.161(11) 0.113(8) -0.038(8) 0.000(6) 0.064(7)
C76 0.079(8) 0.153(12) 0.235(17) -0.067(12) -0.033(9) 0.031(8)

loop_
_atom_type_symbol
_atom_type_description
_atom_type_scat_dispersion_real
_atom_type_scat_dispersion_imag
_atom_type_scat_source
C C 0.0033 0.0016 'International Tables Vol C Tables 4.2.6.8 and 6.1.1.4'
H H 0.0000 0.0000 'International Tables Vol C Tables 4.2.6.8 and 6.1.1.4'
N N 0.0061 0.0033 'International Tables Vol C Tables 4.2.6.8 and 6.1.1.4'
P P 0.1023 0.0942 'International Tables Vol C Tables 4.2.6.8 and 6.1.1.4'
O O 0.0106 0.0060 'International Tables Vol C Tables 4.2.6.8 and 6.1.1.4'
Fe Fe 0.3463 0.8444 'International Tables Vol C Tables 4.2.6.8 and 6.1.1.4'
B B 0.0013 0.0007 'International Tables Vol C Tables 4.2.6.8 and 6.1.1.4'
F F 0.0171 0.0103 'International Tables Vol C Tables 4.2.6.8 and 6.1.1.4'
Ag Ag -0.8971 1.1015 'International Tables Vol C Tables 4.2.6.8 and 6.1.1.4'

loop_
_geom_angle_atom_site_label_1
_geom_angle_atom_site_label_2
_geom_angle_atom_site_label_3
_geom_angle
_geom_angle_site_symmetry_1
_geom_angle_site_symmetry_3
_geom_angle_publ_flag
N2 Ag1 N1 93.8(3) . . ?
N2 Ag1 P1 123.85(18) . . ?
N1 Ag1 P1 117.4(2) . . ?
N2 Ag1 P2 117.28(17) . . ?
N1 Ag1 P2 112.97(19) . . ?
P1 Ag1 P2 93.10(5) . . ?
N4 Ag2 N3 85.6(5) . . ?
N4 Ag2 N5 17.5(5) . . ?
N3 Ag2 N5 103.0(4) . . ?
N4 Ag2 P3 123.3(4) . . ?
N3 Ag2 P3 113.3(2) . . ?
N5 Ag2 P3 115.5(4) . . ?
N4 Ag2 P4 124.6(4) . . ?
N3 Ag2 P4 120.6(2) . . ?
N5 Ag2 P4 113.0(3) . . ?
P3 Ag2 P4 92.10(5) . . ?
C9 Fe1 C8 40.4(4) . . ?
C9 Fe1 C7 69.6(4) . . ?
C8 Fe1 C7 41.3(3) . . ?
C9 Fe1 C3 120.4(4) . . ?
C8 Fe1 C3 104.2(3) . . ?
C7 Fe1 C3 119.1(4) . . ?
C9 Fe1 C2 158.7(4) . . ?
C8 Fe1 C2 124.0(4) . . ?
C7 Fe1 C2 108.0(3) . . ?
C3 Fe1 C2 40.9(3) . . ?
C9 Fe1 C1 156.0(4) . . ?
C8 Fe1 C1 163.6(4) . . ?
C7 Fe1 C1 127.8(3) . . ?
C3 Fe1 C1 68.9(3) . . ?
C2 Fe1 C1 41.3(3) . . ?
C9 Fe1 C10 40.2(4) . . ?
C8 Fe1 C10 67.6(4) . . ?
C7 Fe1 C10 69.2(4) . . ?
C3 Fe1 C10 157.9(3) . . ?
C2 Fe1 C10 160.4(3) . . ?
C1 Fe1 C10 124.2(4) . . ?
C9 Fe1 C4 104.2(4) . . ?
C8 Fe1 C4 116.5(3) . . ?
C7 Fe1 C4 151.9(3) . . ?
C3 Fe1 C4 39.1(4) . . ?
C2 Fe1 C4 67.4(4) . . ?
C1 Fe1 C4 68.2(3) . . ?
C10 Fe1 C4 124.4(4) . . ?
C9 Fe1 C5 118.5(4) . . ?
C8 Fe1 C5 151.4(3) . . ?
C7 Fe1 C5 166.7(3) . . ?
C3 Fe1 C5 67.3(4) . . ?
C2 Fe1 C5 68.5(3) . . ?
C1 Fe1 C5 41.2(3) . . ?
C10 Fe1 C5 109.5(4) . . ?
C4 Fe1 C5 39.9(3) . . ?
C9 Fe1 C6 68.6(3) . . ?
C8 Fe1 C6 67.9(3) . . ?
C7 Fe1 C6 40.7(3) . . ?
C3 Fe1 C6 156.8(3) . . ?
C2 Fe1 C6 124.2(3) . . ?
C1 Fe1 C6 112.2(3) . . ?
C10 Fe1 C6 41.2(3) . . ?
C4 Fe1 C6 164.1(4) . . ?
C5 Fe1 C6 129.9(3) . . ?
C12 Fe2 C17 107.5(5) . . ?
C12 Fe2 C13 40.7(4) . . ?
C17 Fe2 C13 123.9(6) . . ?
C12 Fe2 C18 117.3(5) . . ?
C17 Fe2 C18 40.7(3) . . ?
C13 Fe2 C18 103.8(5) . . ?
C12 Fe2 C11 40.6(3) . . ?
C17 Fe2 C11 122.2(3) . . ?
C13 Fe2 C11 68.2(3) . . ?
C18 Fe2 C11 154.1(5) . . ?
C12 Fe2 C14 68.2(5) . . ?
C17 Fe2 C14 158.8(4) . . ?
C13 Fe2 C14 39.5(5) . . ?
C18 Fe2 C14 121.2(4) . . ?
C11 Fe2 C14 69.0(3) . . ?
C12 Fe2 C16 127.9(4) . . ?
C17 Fe2 C16 41.4(3) . . ?
C13 Fe2 C16 163.6(5) . . ?
C18 Fe2 C16 69.4(3) . . ?
C11 Fe2 C16 111.1(2) . . ?
C14 Fe2 C16 156.8(5) . . ?
C12 Fe2 C19 150.4(4) . . ?
C17 Fe2 C19 67.6(4) . . ?
C13 Fe2 C19 116.0(4) . . ?
C18 Fe2 C19 39.6(5) . . ?
C11 Fe2 C19 166.2(5) . . ?
C14 Fe2 C19 105.3(4) . . ?
C16 Fe2 C19 68.9(3) . . ?
C12 Fe2 C15 68.1(4) . . ?
C17 Fe2 C15 158.8(3) . . ?
C13 Fe2 C15 67.2(5) . . ?
C18 Fe2 C15 160.2(3) . . ?
C11 Fe2 C15 40.9(3) . . ?
C14 Fe2 C15 40.8(4) . . ?
C16 Fe2 C15 123.8(3) . . ?
C19 Fe2 C15 126.7(5) . . ?
C12 Fe2 C20 166.8(3) . . ?
C17 Fe2 C20 68.1(4) . . ?
C13 Fe2 C20 152.1(4) . . ?
C18 Fe2 C20 68.1(5) . . ?
C11 Fe2 C20 130.2(3) . . ?
C14 Fe2 C20 120.4(5) . . ?
C16 Fe2 C20 40.7(3) . . ?
C19 Fe2 C20 40.9(4) . . ?
C15 Fe2 C20 111.1(4) . . ?
C46 Fe3 C45 40.9(3) . . ?
C46 Fe3 C41 107.8(3) . . ?
C45 Fe3 C41 130.7(3) . . ?
C46 Fe3 C43 165.6(3) . . ?
C45 Fe3 C43 151.7(3) . . ?
C41 Fe3 C43 68.2(3) . . ?
C46 Fe3 C44 152.8(3) . . ?
C45 Fe3 C44 120.2(3) . . ?
C41 Fe3 C44 68.2(3) . . ?
C43 Fe3 C44 40.2(3) . . ?
C46 Fe3 C42 127.6(3) . . ?
C45 Fe3 C42 167.4(3) . . ?
C41 Fe3 C42 40.3(3) . . ?
C43 Fe3 C42 40.6(3) . . ?
C44 Fe3 C42 67.8(3) . . ?
C46 Fe3 C40 118.4(3) . . ?
C45 Fe3 C40 110.8(2) . . ?
C41 Fe3 C40 40.7(2) . . ?
C43 Fe3 C40 68.3(2) . . ?
C44 Fe3 C40 40.8(2) . . ?
C42 Fe3 C40 68.2(3) . . ?
C46 Fe3 C49 68.7(3) . . ?
C45 Fe3 C49 41.5(3) . . ?
C41 Fe3 C49 171.2(3) . . ?
C43 Fe3 C49 117.2(3) . . ?
C44 Fe3 C49 110.9(3) . . ?
C42 Fe3 C49 148.2(3) . . ?
C40 Fe3 C49 133.0(3) . . ?
C46 Fe3 C47 41.0(3) . . ?
C45 Fe3 C47 68.8(3) . . ?
C41 Fe3 C47 115.5(3) . . ?
C43 Fe3 C47 126.9(3) . . ?
C44 Fe3 C47 165.9(3) . . ?
C42 Fe3 C47 105.5(3) . . ?
C40 Fe3 C47 150.1(3) . . ?
C49 Fe3 C47 67.7(3) . . ?
C46 Fe3 C48 68.0(3) . . ?
C45 Fe3 C48 68.5(3) . . ?
C41 Fe3 C48 147.3(3) . . ?
C43 Fe3 C48 107.4(3) . . ?
C44 Fe3 C48 130.3(3) . . ?
C42 Fe3 C48 114.8(3) . . ?
C40 Fe3 C48 170.1(3) . . ?
C49 Fe3 C48 40.0(3) . . ?
C47 Fe3 C48 39.7(3) . . ?
C51 Fe4 C50 41.7(3) . . ?
C51 Fe4 C56 106.3(3) . . ?
C50 Fe4 C56 130.3(3) . . ?
C51 Fe4 C52 40.8(3) . . ?
C50 Fe4 C52 68.8(3) . . ?
C56 Fe4 C52 114.4(4) . . ?
C51 Fe4 C58 163.2(3) . . ?
C50 Fe4 C58 153.3(3) . . ?
C56 Fe4 C58 68.3(3) . . ?
C52 Fe4 C58 125.5(3) . . ?
C51 Fe4 C59 154.2(3) . . ?
C50 Fe4 C59 121.7(3) . . ?
C56 Fe4 C59 68.4(3) . . ?
C52 Fe4 C59 164.9(3) . . ?
C58 Fe4 C59 40.3(3) . . ?
C51 Fe4 C57 125.6(4) . . ?
C50 Fe4 C57 166.4(3) . . ?
C56 Fe4 C57 40.7(3) . . ?
C52 Fe4 C57 104.2(4) . . ?
C58 Fe4 C57 40.2(3) . . ?
C59 Fe4 C57 67.7(3) . . ?
C51 Fe4 C55 118.5(3) . . ?
C50 Fe4 C55 111.5(2) . . ?
C56 Fe4 C55 40.7(3) . . ?
C52 Fe4 C55 149.7(4) . . ?
C58 Fe4 C55 68.5(3) . . ?
C59 Fe4 C55 41.0(3) . . ?
C57 Fe4 C55 68.3(3) . . ?
C51 Fe4 C54 69.0(3) . . ?
C50 Fe4 C54 40.9(2) . . ?
C56 Fe4 C54 170.7(3) . . ?
C52 Fe4 C54 67.7(3) . . ?
C58 Fe4 C54 118.5(3) . . ?
C59 Fe4 C54 112.1(3) . . ?
C57 Fe4 C54 148.6(3) . . ?
C55 Fe4 C54 133.7(3) . . ?
C51 Fe4 C53 68.4(3) . . ?
C50 Fe4 C53 68.3(3) . . ?
C56 Fe4 C53 147.0(3) . . ?
C52 Fe4 C53 40.1(3) . . ?
C58 Fe4 C53 106.9(3) . . ?
C59 Fe4 C53 130.0(3) . . ?
C57 Fe4 C53 114.3(3) . . ?
C55 Fe4 C53 170.1(3) . . ?
C54 Fe4 C53 39.9(3) . . ?
O1 P1 C16 94.2(2) . . ?
O1 P1 C6 102.2(3) . . ?
C16 P1 C6 108.7(3) . . ?
O1 P1 Ag1 131.83(16) . . ?
C16 P1 Ag1 107.9(3) . . ?
C6 P1 Ag1 109.7(2) . . ?
O2 P2 C1 100.9(3) . . ?
O2 P2 C11 99.9(3) . . ?
C1 P2 C11 107.6(3) . . ?
O2 P2 Ag1 121.19(16) . . ?
C1 P2 Ag1 110.8(2) . . ?
C11 P2 Ag1 114.7(2) . . ?
O3 P3 C50 104.6(2) . . ?
O3 P3 C40 97.6(2) . . ?
C50 P3 C40 107.4(3) . . ?
O3 P3 Ag2 121.26(15) . . ?
C50 P3 Ag2 108.3(2) . . ?
C40 P3 Ag2 116.29(18) . . ?
O4 P4 C45 102.8(3) . . ?
O4 P4 C55 95.7(3) . . ?
C45 P4 C55 108.1(3) . . ?
O4 P4 Ag2 128.89(19) . . ?
C45 P4 Ag2 108.0(2) . . ?
C55 P4 Ag2 111.7(2) . . ?
C21 O1 P1 126.6(4) . . ?
C30 O2 P2 117.5(3) . . ?
C60 O3 P3 115.6(3) . . ?
C69 O4 P4 122.6(4) . . ?
C2 C1 C5 106.0(6) . . ?
C2 C1 P2 119.8(5) . . ?
C5 C1 P2 134.2(6) . . ?
C2 C1 Fe1 68.9(4) . . ?
C5 C1 Fe1 69.8(4) . . ?
P2 C1 Fe1 124.7(3) . . ?
C3 C2 C1 107.5(7) . . ?
C3 C2 Fe1 69.5(4) . . ?
C1 C2 Fe1 69.8(4) . . ?
C4 C3 C2 108.9(7) . . ?
C4 C3 Fe1 71.3(5) . . ?
C2 C3 Fe1 69.6(4) . . ?
C3 C4 C5 109.7(7) . . ?
C3 C4 Fe1 69.6(4) . . ?
C5 C4 Fe1 70.1(4) . . ?
C4 C5 C1 107.8(7) . . ?
C4 C5 Fe1 70.0(4) . . ?
C1 C5 Fe1 69.1(4) . . ?
C7 C6 C10 107.8(7) . . ?
C7 C6 P1 119.9(5) . . ?
C10 C6 P1 132.3(6) . . ?
C7 C6 Fe1 68.4(4) . . ?
C10 C6 Fe1 69.1(4) . . ?
P1 C6 Fe1 128.6(4) . . ?
C6 C7 C8 106.5(8) . . ?
C6 C7 Fe1 70.9(4) . . ?
C8 C7 Fe1 69.3(4) . . ?
C9 C8 C7 109.6(8) . . ?
C9 C8 Fe1 69.7(5) . . ?
C7 C8 Fe1 69.4(4) . . ?
C8 C9 C10 108.1(8) . . ?
C8 C9 Fe1 69.8(5) . . ?
C10 C9 Fe1 70.9(5) . . ?
C9 C10 C6 107.9(9) . . ?
C9 C10 Fe1 68.9(5) . . ?
C6 C10 Fe1 69.8(4) . . ?
C12 C11 C15 106.7(7) . . ?
C12 C11 P2 119.7(6) . . ?
C15 C11 P2 133.7(6) . . ?
C12 C11 Fe2 68.7(4) . . ?
C15 C11 Fe2 69.8(4) . . ?
P2 C11 Fe2 125.4(3) . . ?
C13 C12 C11 108.0(9) . . ?
C13 C12 Fe2 69.8(5) . . ?
C11 C12 Fe2 70.6(4) . . ?
C14 C13 C12 110.1(9) . . ?
C14 C13 Fe2 71.1(5) . . ?
C12 C13 Fe2 69.4(5) . . ?
C13 C14 C15 107.2(9) . . ?
C13 C14 Fe2 69.4(6) . . ?
C15 C14 Fe2 69.8(4) . . ?
C14 C15 C11 108.1(9) . . ?
C14 C15 Fe2 69.4(5) . . ?
C11 C15 Fe2 69.3(4) . . ?
C20 C16 C17 105.9(7) . . ?
C20 C16 P1 134.0(7) . . ?
C17 C16 P1 119.8(6) . . ?
C20 C16 Fe2 70.3(4) . . ?
C17 C16 Fe2 68.3(4) . . ?
P1 C16 Fe2 130.4(4) . . ?
C18 C17 C16 109.1(10) . . ?
C18 C17 Fe2 69.9(4) . . ?
C16 C17 Fe2 70.2(4) . . ?
C19 C18 C17 108.5(10) . . ?
C19 C18 Fe2 71.1(5) . . ?
C17 C18 Fe2 69.4(4) . . ?
C18 C19 C20 108.6(8) . . ?
C18 C19 Fe2 69.2(6) . . ?
C20 C19 Fe2 70.0(5) . . ?
C16 C20 C19 107.9(10) . . ?
C16 C20 Fe2 69.0(4) . . ?
C19 C20 Fe2 69.1(5) . . ?
C22 C21 C26 120.1(5) . . ?
C22 C21 O1 115.0(5) . . ?
C26 C21 O1 124.8(5) . . ?
C23 C22 C21 119.9(5) . . ?
C22 C23 C24 121.9(5) . . ?
C25 C24 C23 116.7(5) . . ?
C25 C24 C27 120.2(5) . . ?
C23 C24 C27 123.1(5) . . ?
C26 C25 C24 122.4(5) . . ?
C25 C26 C21 118.9(5) . . ?
C33 C27 C28 107.4(5) 16_564 . ?
C33 C27 C24 109.1(4) 16_564 . ?
C28 C27 C24 111.9(5) . . ?
C33 C27 C29 112.7(5) 16_564 . ?
C28 C27 C29 108.4(5) . . ?
C24 C27 C29 107.5(5) . . ?
C35 C30 C31 121.2(6) . . ?
C35 C30 O2 119.6(6) . . ?
C31 C30 O2 119.1(6) . . ?
C30 C31 C32 118.1(6) . . ?
C31 C32 C33 122.8(6) . . ?
C32 C33 C34 116.9(5) . . ?
C32 C33 C27 119.9(5) . 16_564 ?
C34 C33 C27 123.3(5) . 16_564 ?
C35 C34 C33 121.0(6) . . ?
C30 C35 C34 120.0(6) . . ?
C36 N1 Ag1 162.5(7) . . ?
C38 N2 Ag1 165.6(6) . . ?
N1 C36 C37 177.7(13) . . ?
N2 C38 C39 179.4(12) . . ?
C41 C40 C44 106.8(6) . . ?
C41 C40 P3 120.1(5) . . ?
C44 C40 P3 133.1(5) . . ?
C41 C40 Fe3 69.2(3) . . ?
C44 C40 Fe3 69.2(3) . . ?
P3 C40 Fe3 126.3(3) . . ?
C42 C41 C40 108.4(6) . . ?
C42 C41 Fe3 70.0(4) . . ?
C40 C41 Fe3 70.1(3) . . ?
C41 C42 C43 108.1(6) . . ?
C41 C42 Fe3 69.7(4) . . ?
C43 C42 Fe3 69.6(4) . . ?
C44 C43 C42 108.0(6) . . ?
C44 C43 Fe3 70.0(4) . . ?
C42 C43 Fe3 69.8(4) . . ?
C43 C44 C40 108.7(6) . . ?
C43 C44 Fe3 69.9(4) . . ?
C40 C44 Fe3 70.0(3) . . ?
C46 C45 C49 106.9(6) . . ?
C46 C45 P4 122.1(5) . . ?
C49 C45 P4 131.0(5) . . ?
C46 C45 Fe3 69.2(4) . . ?
C49 C45 Fe3 70.0(4) . . ?
P4 C45 Fe3 126.6(3) . . ?
C45 C46 C47 108.4(6) . . ?
C45 C46 Fe3 69.8(4) . . ?
C47 C46 Fe3 70.9(4) . . ?
C48 C47 C46 107.7(7) . . ?
C48 C47 Fe3 70.4(4) . . ?
C46 C47 Fe3 68.1(4) . . ?
C47 C48 C49 109.3(7) . . ?
C47 C48 Fe3 70.0(4) . . ?
C49 C48 Fe3 69.5(4) . . ?
C48 C49 C45 107.7(6) . . ?
C48 C49 Fe3 70.5(4) . . ?
C45 C49 Fe3 68.5(3) . . ?
C54 C50 C51 107.2(6) . . ?
C54 C50 P3 131.9(5) . . ?
C51 C50 P3 120.8(5) . . ?
C54 C50 Fe4 71.1(4) . . ?
C51 C50 Fe4 68.4(4) . . ?
P3 C50 Fe4 122.7(3) . . ?
C52 C51 C50 107.7(7) . . ?
C52 C51 Fe4 70.9(5) . . ?
C50 C51 Fe4 69.9(4) . . ?
C53 C52 C51 108.8(7) . . ?
C53 C52 Fe4 71.2(5) . . ?
C51 C52 Fe4 68.3(4) . . ?
C52 C53 C54 108.2(7) . . ?
C52 C53 Fe4 68.7(5) . . ?
C54 C53 Fe4 69.9(4) . . ?
C53 C54 C50 108.1(7) . . ?
C53 C54 Fe4 70.2(4) . . ?
C50 C54 Fe4 67.9(4) . . ?
C56 C55 C59 106.7(6) . . ?
C56 C55 P4 119.6(6) . . ?
C59 C55 P4 133.7(5) . . ?
C56 C55 Fe4 68.8(4) . . ?
C59 C55 Fe4 69.1(4) . . ?
P4 C55 Fe4 128.9(3) . . ?
C57 C56 C55 108.2(8) . . ?
C57 C56 Fe4 70.1(5) . . ?
C55 C56 Fe4 70.4(4) . . ?
C58 C57 C56 108.4(7) . . ?
C58 C57 Fe4 69.8(4) . . ?
C56 C57 Fe4 69.2(4) . . ?
C57 C58 C59 108.3(7) . . ?
C57 C58 Fe4 70.0(5) . . ?
C59 C58 Fe4 69.9(4) . . ?
C58 C59 C55 108.4(7) . . ?
C58 C59 Fe4 69.8(4) . . ?
C55 C59 Fe4 69.9(4) . . ?
C61 C60 C65 120.8(6) . . ?
C61 C60 O3 121.2(5) . . ?
C65 C60 O3 118.1(6) . . ?
C60 C61 C62 119.7(6) . . ?
C63 C62 C61 121.0(7) . . ?
C62 C63 C64 118.0(6) . . ?
C62 C63 C66 123.3(7) . . ?
C64 C63 C66 118.6(6) . . ?
C63 C64 C65 122.5(6) . . ?
C64 C65 C60 118.1(6) . . ?
C67 C66 C68 108.8(7) . . ?
C67 C66 C72 108.5(6) . 10_675 ?
C68 C66 C72 112.1(6) . 10_675 ?
C67 C66 C63 111.9(6) . . ?
C68 C66 C63 107.4(6) . . ?
C72 C66 C63 108.1(5) 10_675 . ?
C74 C69 C70 119.0(6) . . ?
C74 C69 O4 116.0(5) . . ?
C70 C69 O4 124.9(5) . . ?
C71 C70 C69 121.0(6) . . ?
C70 C71 C72 121.1(7) . . ?
C73 C72 C71 117.1(6) . . ?
C73 C72 C66 122.9(6) . 10_675 ?
C71 C72 C66 119.9(6) . 10_675 ?
C72 C73 C74 121.7(6) . . ?
C69 C74 C73 120.1(6) . . ?
C75 N3 Ag2 158.6(9) . . ?
N3 C75 C76 177.3(16) . . ?
C77 N4 Ag2 176.7(14) . . ?
N4 C77 C78 180.0 . . ?
C79 N5 Ag2 160.3(7) . . ?
N5 C79 C80 180.0 . . ?
F2 B1 F4 109.5 . . ?
F2 B1 F1 109.5 . . ?
F4 B1 F1 109.5 . . ?
F2 B1 F3 109.5 . . ?
F4 B1 F3 109.5 . . ?
F1 B1 F3 109.5 . . ?
F7 B2 F6 109.5 . . ?
F7 B2 F5 109.5 . . ?
F6 B2 F5 109.5 . . ?
F7 B2 F8 109.5 . . ?
F6 B2 F8 109.5 . . ?
F5 B2 F8 109.5 . . ?
F11 B3 F9 109.5 . . ?
F11 B3 F10 109.5 . . ?
F9 B3 F10 109.5 . . ?
F11 B3 F12 109.5 . . ?
F9 B3 F12 109.5 . . ?
F10 B3 F12 109.5 . . ?
F15 B4 F14 109.5 . . ?
F15 B4 F16 109.5 . . ?
F14 B4 F16 109.5 . . ?
F15 B4 F13 109.5 . . ?
F14 B4 F13 109.5 . . ?
F16 B4 F13 109.5 . . ?
N6 C81 C82 180.0 . . ?
N7 C83 C84 180(3) . . ?
N8 C85 C86 180.0 . . ?
N9 C87 C88 180(5) . . ?
N10 C89 C90 180(4) . . ?

loop_
_geom_bond_atom_site_label_1
_geom_bond_atom_site_label_2
_geom_bond_distance
_geom_bond_site_symmetry_2
_geom_bond_publ_flag
Ag1 N2 2.277(6) . ?
Ag1 N1 2.324(6) . ?
Ag1 P1 2.4771(17) . ?
Ag1 P2 2.4853(15) . ?
Ag2 N4 2.233(19) . ?
Ag2 N3 2.309(9) . ?
Ag2 N5 2.355(18) . ?
Ag2 P3 2.4730(15) . ?
Ag2 P4 2.4804(17) . ?
Fe1 C9 2.026(8) . ?
Fe1 C8 2.028(7) . ?
Fe1 C7 2.028(6) . ?
Fe1 C3 2.033(7) . ?
Fe1 C2 2.034(7) . ?
Fe1 C1 2.046(6) . ?
Fe1 C10 2.052(8) . ?
Fe1 C4 2.054(7) . ?
Fe1 C5 2.056(7) . ?
Fe1 C6 2.062(6) . ?
Fe2 C12 2.010(8) . ?
Fe2 C17 2.011(7) . ?
Fe2 C13 2.015(8) . ?
Fe2 C18 2.017(8) . ?
Fe2 C11 2.035(6) . ?
Fe2 C14 2.037(8) . ?
Fe2 C16 2.037(6) . ?
Fe2 C19 2.041(9) . ?
Fe2 C15 2.041(7) . ?
Fe2 C20 2.054(8) . ?
Fe3 C46 2.032(6) . ?
Fe3 C45 2.039(6) . ?
Fe3 C41 2.047(6) . ?
Fe3 C43 2.048(7) . ?
Fe3 C44 2.050(6) . ?
Fe3 C42 2.052(7) . ?
Fe3 C40 2.060(6) . ?
Fe3 C49 2.061(6) . ?
Fe3 C47 2.068(7) . ?
Fe3 C48 2.073(7) . ?
Fe4 C51 2.023(7) . ?
Fe4 C50 2.043(6) . ?
Fe4 C56 2.050(7) . ?
Fe4 C52 2.058(8) . ?
Fe4 C58 2.058(7) . ?
Fe4 C59 2.060(7) . ?
Fe4 C57 2.061(7) . ?
Fe4 C55 2.071(6) . ?
Fe4 C54 2.085(7) . ?
Fe4 C53 2.090(7) . ?
P1 O1 1.655(4) . ?
P1 C16 1.794(6) . ?
P1 C6 1.795(7) . ?
P2 O2 1.655(4) . ?
P2 C1 1.775(6) . ?
P2 C11 1.805(7) . ?
P3 O3 1.653(4) . ?
P3 C50 1.787(7) . ?
P3 C40 1.810(6) . ?
P4 O4 1.659(4) . ?
P4 C45 1.780(7) . ?
P4 C55 1.796(7) . ?
O1 C21 1.391(6) . ?
O2 C30 1.411(7) . ?
O3 C60 1.410(7) . ?
O4 C69 1.388(8) . ?
C1 C2 1.439(9) . ?
C1 C5 1.443(10) . ?
C2 C3 1.421(11) . ?
C3 C4 1.367(12) . ?
C4 C5 1.402(11) . ?
C6 C7 1.421(10) . ?
C6 C10 1.447(10) . ?
C7 C8 1.430(11) . ?
C8 C9 1.401(14) . ?
C9 C10 1.403(13) . ?
C11 C12 1.405(10) . ?
C11 C15 1.425(10) . ?
C12 C13 1.401(14) . ?
C13 C14 1.369(16) . ?
C14 C15 1.422(13) . ?
C16 C20 1.421(10) . ?
C16 C17 1.432(12) . ?
C17 C18 1.401(11) . ?
C18 C19 1.376(16) . ?
C19 C20 1.431(14) . ?
C21 C22 1.379(8) . ?
C21 C26 1.388(8) . ?
C22 C23 1.377(8) . ?
C23 C24 1.394(8) . ?
C24 C25 1.393(8) . ?
C24 C27 1.541(7) . ?
C25 C26 1.384(7) . ?
C27 C33 1.525(8) 16_564 ?
C27 C28 1.535(8) . ?
C27 C29 1.546(8) . ?
C30 C35 1.367(9) . ?
C30 C31 1.374(9) . ?
C31 C32 1.383(9) . ?
C32 C33 1.390(8) . ?
C33 C34 1.397(8) . ?
C33 C27 1.525(8) 16_564 ?
C34 C35 1.381(9) . ?
N1 C36 1.110(10) . ?
N2 C38 1.118(9) . ?
C36 C37 1.481(12) . ?
C38 C39 1.477(10) . ?
C40 C41 1.429(9) . ?
C40 C44 1.432(8) . ?
C41 C42 1.413(10) . ?
C42 C43 1.423(11) . ?
C43 C44 1.407(9) . ?
C45 C46 1.424(9) . ?
C45 C49 1.452(9) . ?
C46 C47 1.437(11) . ?
C47 C48 1.405(11) . ?
C48 C49 1.415(10) . ?
C50 C54 1.444(9) . ?
C50 C51 1.447(10) . ?
C51 C52 1.423(11) . ?
C52 C53 1.423(12) . ?
C53 C54 1.424(10) . ?
C55 C56 1.434(10) . ?
C55 C59 1.447(9) . ?
C56 C57 1.429(11) . ?
C57 C58 1.414(12) . ?
C58 C59 1.419(10) . ?
C60 C61 1.365(9) . ?
C60 C65 1.387(9) . ?
C61 C62 1.396(9) . ?
C62 C63 1.373(9) . ?
C63 C64 1.376(10) . ?
C63 C66 1.540(8) . ?
C64 C65 1.387(9) . ?
C66 C67 1.523(12) . ?
C66 C68 1.528(10) . ?
C66 C72 1.536(9) 10_675 ?
C69 C74 1.369(8) . ?
C69 C70 1.386(10) . ?
C70 C71 1.377(11) . ?
C71 C72 1.400(9) . ?
C72 C73 1.384(9) . ?
C72 C66 1.537(9) 10_675 ?
C73 C74 1.398(9) . ?
N3 C75 1.106(12) . ?
C75 C76 1.467(15) . ?
N4 C77 1.1296 . ?
C77 C78 1.4651 . ?
N5 C79 1.1297 . ?
C79 C80 1.4651 . ?
B1 F2 1.4161 . ?
B1 F4 1.4161 . ?
B1 F1 1.4162 . ?
B1 F3 1.4162 . ?
B2 F7 1.4159 . ?
B2 F6 1.4161 . ?
B2 F5 1.4162 . ?
B2 F8 1.4163 . ?
B3 F11 1.4160 . ?
B3 F9 1.4160 . ?
B3 F10 1.4162 . ?
B3 F12 1.4164 . ?
B4 F15 1.4160 . ?
B4 F14 1.4160 . ?
B4 F16 1.4162 . ?
B4 F13 1.4164 . ?
N6 C81 1.1295 . ?
C81 C82 1.4652 . ?
N7 C83 1.1296 . ?
C83 C84 1.4652 . ?
N8 C85 1.1294 . ?
C85 C86 1.4653 . ?
N9 C87 1.1296 . ?
C87 C88 1.4651 . ?
N10 C89 1.1295 . ?
C89 C90 1.4653 . ?

loop_
_geom_torsion_atom_site_label_1
_geom_torsion_atom_site_label_2
_geom_torsion_atom_site_label_3
_geom_torsion_atom_site_label_4
_geom_torsion
_geom_torsion_site_symmetry_1
_geom_torsion_site_symmetry_2
_geom_torsion_site_symmetry_3
_geom_torsion_site_symmetry_4
_geom_torsion_publ_flag
N2 Ag1 P1 O1 60.6(3) . . . . ?
N1 Ag1 P1 O1 -55.4(3) . . . . ?
P2 Ag1 P1 O1 -173.4(2) . . . . ?
N2 Ag1 P1 C16 173.8(3) . . . . ?
N1 Ag1 P1 C16 57.8(3) . . . . ?
P2 Ag1 P1 C16 -60.2(2) . . . . ?
N2 Ag1 P1 C6 -67.9(3) . . . . ?
N1 Ag1 P1 C6 176.1(3) . . . . ?
P2 Ag1 P1 C6 58.2(2) . . . . ?
N2 Ag1 P2 O2 -52.1(3) . . . . ?
N1 Ag1 P2 O2 55.4(3) . . . . ?
P1 Ag1 P2 O2 177.0(2) . . . . ?
N2 Ag1 P2 C1 65.8(3) . . . . ?
N1 Ag1 P2 C1 173.2(3) . . . . ?
P1 Ag1 P2 C1 -65.2(3) . . . . ?
N2 Ag1 P2 C11 -172.1(3) . . . . ?
N1 Ag1 P2 C11 -64.7(3) . . . . ?
P1 Ag1 P2 C11 56.9(2) . . . . ?
N4 Ag2 P3 O3 56.9(6) . . . . ?
N3 Ag2 P3 O3 -43.6(3) . . . . ?
N5 Ag2 P3 O3 74.9(3) . . . . ?
P4 Ag2 P3 O3 -168.3(2) . . . . ?
N4 Ag2 P3 C50 -63.8(6) . . . . ?
N3 Ag2 P3 C50 -164.3(3) . . . . ?
N5 Ag2 P3 C50 -45.8(3) . . . . ?
P4 Ag2 P3 C50 70.9(2) . . . . ?
N4 Ag2 P3 C40 175.1(6) . . . . ?
N3 Ag2 P3 C40 74.6(4) . . . . ?
N5 Ag2 P3 C40 -166.9(3) . . . . ?
P4 Ag2 P3 C40 -50.1(2) . . . . ?
N4 Ag2 P4 O4 -36.4(6) . . . . ?
N3 Ag2 P4 O4 71.1(4) . . . . ?
N5 Ag2 P4 O4 -51.2(5) . . . . ?
P3 Ag2 P4 O4 -170.2(3) . . . . ?
N4 Ag2 P4 C45 -160.5(5) . . . . ?
N3 Ag2 P4 C45 -53.0(3) . . . . ?
N5 Ag2 P4 C45 -175.4(4) . . . . ?
P3 Ag2 P4 C45 65.7(2) . . . . ?
N4 Ag2 P4 C55 80.8(6) . . . . ?
N3 Ag2 P4 C55 -171.7(4) . . . . ?
N5 Ag2 P4 C55 65.9(5) . . . . ?
P3 Ag2 P4 C55 -53.0(2) . . . . ?
C16 P1 O1 C21 -168.4(5) . . . . ?
C6 P1 O1 C21 81.4(5) . . . . ?
Ag1 P1 O1 C21 -49.7(5) . . . . ?
C1 P2 O2 C30 -128.8(5) . . . . ?
C11 P2 O2 C30 120.9(5) . . . . ?
Ag1 P2 O2 C30 -6.1(6) . . . . ?
C50 P3 O3 C60 99.9(5) . . . . ?
C40 P3 O3 C60 -149.8(4) . . . . ?
Ag2 P3 O3 C60 -22.7(5) . . . . ?
C45 P4 O4 C69 68.7(5) . . . . ?
C55 P4 O4 C69 178.7(5) . . . . ?
Ag2 P4 O4 C69 -57.5(6) . . . . ?
O2 P2 C1 C2 84.2(5) . . . . ?
C11 P2 C1 C2 -171.6(5) . . . . ?
Ag1 P2 C1 C2 -45.4(6) . . . . ?
O2 P2 C1 C5 -97.1(8) . . . . ?
C11 P2 C1 C5 7.1(8) . . . . ?
Ag1 P2 C1 C5 133.3(7) . . . . ?
O2 P2 C1 Fe1 168.0(4) . . . . ?
C11 P2 C1 Fe1 -87.8(4) . . . . ?
Ag1 P2 C1 Fe1 38.4(5) . . . . ?
C9 Fe1 C1 C2 -155.8(8) . . . . ?
C8 Fe1 C1 C2 29.9(12) . . . . ?
C7 Fe1 C1 C2 73.1(5) . . . . ?
C3 Fe1 C1 C2 -38.0(5) . . . . ?
C10 Fe1 C1 C2 162.2(5) . . . . ?
C4 Fe1 C1 C2 -80.1(5) . . . . ?
C5 Fe1 C1 C2 -117.2(6) . . . . ?
C6 Fe1 C1 C2 117.1(4) . . . . ?
C9 Fe1 C1 C5 -38.6(10) . . . . ?
C8 Fe1 C1 C5 147.1(10) . . . . ?
C7 Fe1 C1 C5 -169.7(5) . . . . ?
C3 Fe1 C1 C5 79.2(5) . . . . ?
C2 Fe1 C1 C5 117.2(6) . . . . ?
C10 Fe1 C1 C5 -80.6(6) . . . . ?
C4 Fe1 C1 C5 37.1(5) . . . . ?
C6 Fe1 C1 C5 -125.8(5) . . . . ?
C9 Fe1 C1 P2 91.8(8) . . . . ?
C8 Fe1 C1 P2 -82.5(11) . . . . ?
C7 Fe1 C1 P2 -39.3(6) . . . . ?
C3 Fe1 C1 P2 -150.4(6) . . . . ?
C2 Fe1 C1 P2 -112.4(6) . . . . ?
C10 Fe1 C1 P2 49.8(6) . . . . ?
C4 Fe1 C1 P2 167.4(6) . . . . ?
C5 Fe1 C1 P2 130.4(7) . . . . ?
C6 Fe1 C1 P2 4.6(5) . . . . ?
C5 C1 C2 C3 -0.8(8) . . . . ?
P2 C1 C2 C3 178.3(5) . . . . ?
Fe1 C1 C2 C3 59.5(5) . . . . ?
C5 C1 C2 Fe1 -60.2(5) . . . . ?
P2 C1 C2 Fe1 118.8(5) . . . . ?
C9 Fe1 C2 C3 34.0(12) . . . . ?
C8 Fe1 C2 C3 71.1(6) . . . . ?
C7 Fe1 C2 C3 113.9(5) . . . . ?
C1 Fe1 C2 C3 -118.7(7) . . . . ?
C10 Fe1 C2 C3 -167.5(11) . . . . ?
C4 Fe1 C2 C3 -36.5(5) . . . . ?
C5 Fe1 C2 C3 -79.7(5) . . . . ?
C6 Fe1 C2 C3 155.9(5) . . . . ?
C9 Fe1 C2 C1 152.7(9) . . . . ?
C8 Fe1 C2 C1 -170.2(4) . . . . ?
C7 Fe1 C2 C1 -127.4(4) . . . . ?
C3 Fe1 C2 C1 118.7(7) . . . . ?
C10 Fe1 C2 C1 -48.8(12) . . . . ?
C4 Fe1 C2 C1 82.2(5) . . . . ?
C5 Fe1 C2 C1 39.0(4) . . . . ?
C6 Fe1 C2 C1 -85.4(5) . . . . ?
C1 C2 C3 C4 1.0(9) . . . . ?
Fe1 C2 C3 C4 60.7(6) . . . . ?
C1 C2 C3 Fe1 -59.7(5) . . . . ?
C9 Fe1 C3 C4 74.2(6) . . . . ?
C8 Fe1 C3 C4 114.6(5) . . . . ?
C7 Fe1 C3 C4 156.4(5) . . . . ?
C2 Fe1 C3 C4 -119.4(7) . . . . ?
C1 Fe1 C3 C4 -81.1(5) . . . . ?
C10 Fe1 C3 C4 49.4(12) . . . . ?
C5 Fe1 C3 C4 -36.5(5) . . . . ?
C6 Fe1 C3 C4 -178.5(7) . . . . ?
C9 Fe1 C3 C2 -166.4(5) . . . . ?
C8 Fe1 C3 C2 -126.0(5) . . . . ?
C7 Fe1 C3 C2 -84.2(5) . . . . ?
C1 Fe1 C3 C2 38.3(4) . . . . ?
C10 Fe1 C3 C2 168.8(10) . . . . ?
C4 Fe1 C3 C2 119.4(7) . . . . ?
C5 Fe1 C3 C2 82.9(5) . . . . ?
C6 Fe1 C3 C2 -59.1(9) . . . . ?
C2 C3 C4 C5 -0.9(10) . . . . ?
Fe1 C3 C4 C5 58.8(6) . . . . ?
C2 C3 C4 Fe1 -59.7(5) . . . . ?
C9 Fe1 C4 C3 -121.1(6) . . . . ?
C8 Fe1 C4 C3 -79.8(6) . . . . ?
C7 Fe1 C4 C3 -48.0(10) . . . . ?
C2 Fe1 C4 C3 38.2(5) . . . . ?
C1 Fe1 C4 C3 82.9(5) . . . . ?
C10 Fe1 C4 C3 -159.8(5) . . . . ?
C5 Fe1 C4 C3 121.1(8) . . . . ?
C6 Fe1 C4 C3 177.8(9) . . . . ?
C9 Fe1 C4 C5 117.7(6) . . . . ?
C8 Fe1 C4 C5 159.1(6) . . . . ?
C7 Fe1 C4 C5 -169.1(7) . . . . ?
C3 Fe1 C4 C5 -121.1(8) . . . . ?
C2 Fe1 C4 C5 -83.0(6) . . . . ?
C1 Fe1 C4 C5 -38.2(5) . . . . ?
C10 Fe1 C4 C5 79.1(7) . . . . ?
C6 Fe1 C4 C5 56.7(13) . . . . ?
C3 C4 C5 C1 0.4(10) . . . . ?
Fe1 C4 C5 C1 58.9(5) . . . . ?
C3 C4 C5 Fe1 -58.5(6) . . . . ?
C2 C1 C5 C4 0.2(9) . . . . ?
P2 C1 C5 C4 -178.6(6) . . . . ?
Fe1 C1 C5 C4 -59.5(6) . . . . ?
C2 C1 C5 Fe1 59.7(5) . . . . ?
P2 C1 C5 Fe1 -119.2(6) . . . . ?
C9 Fe1 C5 C4 -77.6(7) . . . . ?
C8 Fe1 C5 C4 -42.0(11) . . . . ?
C7 Fe1 C5 C4 157.3(15) . . . . ?
C3 Fe1 C5 C4 35.8(6) . . . . ?
C2 Fe1 C5 C4 80.1(6) . . . . ?
C1 Fe1 C5 C4 119.2(8) . . . . ?
C10 Fe1 C5 C4 -120.8(6) . . . . ?
C6 Fe1 C5 C4 -162.6(5) . . . . ?
C9 Fe1 C5 C1 163.2(5) . . . . ?
C8 Fe1 C5 C1 -161.2(8) . . . . ?
C7 Fe1 C5 C1 38.0(19) . . . . ?
C3 Fe1 C5 C1 -83.4(5) . . . . ?
C2 Fe1 C5 C1 -39.1(4) . . . . ?
C10 Fe1 C5 C1 120.0(5) . . . . ?
C4 Fe1 C5 C1 -119.2(8) . . . . ?
C6 Fe1 C5 C1 78.1(6) . . . . ?
O1 P1 C6 C7 -85.7(6) . . . . ?
C16 P1 C6 C7 175.5(5) . . . . ?
Ag1 P1 C6 C7 57.7(6) . . . . ?
O1 P1 C6 C10 93.0(7) . . . . ?
C16 P1 C6 C10 -5.8(8) . . . . ?
Ag1 P1 C6 C10 -123.6(7) . . . . ?
O1 P1 C6 Fe1 -170.9(4) . . . . ?
C16 P1 C6 Fe1 90.3(5) . . . . ?
Ag1 P1 C6 Fe1 -27.5(5) . . . . ?
C9 Fe1 C6 C7 83.1(6) . . . . ?
C8 Fe1 C6 C7 39.5(5) . . . . ?
C3 Fe1 C6 C7 -34.7(9) . . . . ?
C2 Fe1 C6 C7 -77.5(5) . . . . ?
C1 Fe1 C6 C7 -122.8(4) . . . . ?
C10 Fe1 C6 C7 120.2(7) . . . . ?
C4 Fe1 C6 C7 148.8(11) . . . . ?
C5 Fe1 C6 C7 -166.9(5) . . . . ?
C9 Fe1 C6 C10 -37.1(6) . . . . ?
C8 Fe1 C6 C10 -80.8(6) . . . . ?
C7 Fe1 C6 C10 -120.2(7) . . . . ?
C3 Fe1 C6 C10 -154.9(8) . . . . ?
C2 Fe1 C6 C10 162.3(6) . . . . ?
C1 Fe1 C6 C10 117.0(6) . . . . ?
C4 Fe1 C6 C10 28.6(13) . . . . ?
C5 Fe1 C6 C10 72.9(7) . . . . ?
C9 Fe1 C6 P1 -165.1(7) . . . . ?
C8 Fe1 C6 P1 151.2(6) . . . . ?
C7 Fe1 C6 P1 111.7(6) . . . . ?
C3 Fe1 C6 P1 77.0(9) . . . . ?
C2 Fe1 C6 P1 34.2(6) . . . . ?
C1 Fe1 C6 P1 -11.0(6) . . . . ?
C10 Fe1 C6 P1 -128.0(8) . . . . ?
C4 Fe1 C6 P1 -99.5(11) . . . . ?
C5 Fe1 C6 P1 -55.2(6) . . . . ?
C10 C6 C7 C8 -2.6(8) . . . . ?
P1 C6 C7 C8 176.4(5) . . . . ?
Fe1 C6 C7 C8 -60.6(5) . . . . ?
C10 C6 C7 Fe1 57.9(5) . . . . ?
P1 C6 C7 Fe1 -123.1(5) . . . . ?
C9 Fe1 C7 C6 -80.6(5) . . . . ?
C8 Fe1 C7 C6 -116.8(7) . . . . ?
C3 Fe1 C7 C6 165.1(4) . . . . ?
C2 Fe1 C7 C6 121.9(4) . . . . ?
C1 Fe1 C7 C6 80.3(5) . . . . ?
C10 Fe1 C7 C6 -37.5(4) . . . . ?
C4 Fe1 C7 C6 -162.4(7) . . . . ?
C5 Fe1 C7 C6 49.4(18) . . . . ?
C9 Fe1 C7 C8 36.2(6) . . . . ?
C3 Fe1 C7 C8 -78.0(6) . . . . ?
C2 Fe1 C7 C8 -121.3(6) . . . . ?
C1 Fe1 C7 C8 -162.9(6) . . . . ?
C10 Fe1 C7 C8 79.3(6) . . . . ?
C4 Fe1 C7 C8 -45.6(10) . . . . ?
C5 Fe1 C7 C8 166.2(15) . . . . ?
C6 Fe1 C7 C8 116.8(7) . . . . ?
C6 C7 C8 C9 3.4(9) . . . . ?
Fe1 C7 C8 C9 -58.2(6) . . . . ?
C6 C7 C8 Fe1 61.6(5) . . . . ?
C7 Fe1 C8 C9 121.4(8) . . . . ?
C3 Fe1 C8 C9 -120.5(6) . . . . ?
C2 Fe1 C8 C9 -160.2(5) . . . . ?
C1 Fe1 C8 C9 176.4(9) . . . . ?
C10 Fe1 C8 C9 37.9(5) . . . . ?
C4 Fe1 C8 C9 -80.7(6) . . . . ?
C5 Fe1 C8 C9 -52.0(10) . . . . ?
C6 Fe1 C8 C9 82.5(5) . . . . ?
C9 Fe1 C8 C7 -121.4(8) . . . . ?
C3 Fe1 C8 C7 118.1(6) . . . . ?
C2 Fe1 C8 C7 78.4(6) . . . . ?
C1 Fe1 C8 C7 55.0(12) . . . . ?
C10 Fe1 C8 C7 -83.5(5) . . . . ?
C4 Fe1 C8 C7 157.9(5) . . . . ?
C5 Fe1 C8 C7 -173.4(7) . . . . ?
C6 Fe1 C8 C7 -38.9(5) . . . . ?
C7 C8 C9 C10 -2.9(10) . . . . ?
Fe1 C8 C9 C10 -60.8(6) . . . . ?
C7 C8 C9 Fe1 58.0(5) . . . . ?
C7 Fe1 C9 C8 -37.0(5) . . . . ?
C3 Fe1 C9 C8 75.6(6) . . . . ?
C2 Fe1 C9 C8 50.5(12) . . . . ?
C1 Fe1 C9 C8 -177.5(6) . . . . ?
C10 Fe1 C9 C8 -118.5(8) . . . . ?
C4 Fe1 C9 C8 114.3(5) . . . . ?
C5 Fe1 C9 C8 154.6(5) . . . . ?
C6 Fe1 C9 C8 -80.6(5) . . . . ?
C8 Fe1 C9 C10 118.5(8) . . . . ?
C7 Fe1 C9 C10 81.6(6) . . . . ?
C3 Fe1 C9 C10 -165.9(6) . . . . ?
C2 Fe1 C9 C10 169.0(8) . . . . ?
C1 Fe1 C9 C10 -59.0(10) . . . . ?
C4 Fe1 C9 C10 -127.1(6) . . . . ?
C5 Fe1 C9 C10 -86.9(6) . . . . ?
C6 Fe1 C9 C10 37.9(5) . . . . ?
C8 C9 C10 C6 1.2(10) . . . . ?
Fe1 C9 C10 C6 -59.0(6) . . . . ?
C8 C9 C10 Fe1 60.2(6) . . . . ?
C7 C6 C10 C9 1.0(9) . . . . ?
P1 C6 C10 C9 -177.8(6) . . . . ?
Fe1 C6 C10 C9 58.5(6) . . . . ?
C7 C6 C10 Fe1 -57.5(5) . . . . ?
P1 C6 C10 Fe1 123.7(6) . . . . ?
C8 Fe1 C10 C9 -38.0(6) . . . . ?
C7 Fe1 C10 C9 -82.6(6) . . . . ?
C3 Fe1 C10 C9 34.1(14) . . . . ?
C2 Fe1 C10 C9 -168.1(10) . . . . ?
C1 Fe1 C10 C9 155.0(6) . . . . ?
C4 Fe1 C10 C9 69.6(8) . . . . ?
C5 Fe1 C10 C9 111.5(6) . . . . ?
C6 Fe1 C10 C9 -119.6(9) . . . . ?
C9 Fe1 C10 C6 119.6(9) . . . . ?
C8 Fe1 C10 C6 81.6(6) . . . . ?
C7 Fe1 C10 C6 37.0(5) . . . . ?
C3 Fe1 C10 C6 153.7(9) . . . . ?
C2 Fe1 C10 C6 -48.5(14) . . . . ?
C1 Fe1 C10 C6 -85.4(6) . . . . ?
C4 Fe1 C10 C6 -170.9(4) . . . . ?
C5 Fe1 C10 C6 -128.9(5) . . . . ?
O2 P2 C11 C12 -72.2(6) . . . . ?
C1 P2 C11 C12 -177.2(6) . . . . ?
Ag1 P2 C11 C12 59.0(6) . . . . ?
O2 P2 C11 C15 108.5(7) . . . . ?
C1 P2 C11 C15 3.6(8) . . . . ?
Ag1 P2 C11 C15 -120.2(6) . . . . ?
O2 P2 C11 Fe2 -156.1(4) . . . . ?
C1 P2 C11 Fe2 98.9(4) . . . . ?
Ag1 P2 C11 Fe2 -24.9(5) . . . . ?
C17 Fe2 C11 C12 -79.1(6) . . . . ?
C13 Fe2 C11 C12 38.1(7) . . . . ?
C18 Fe2 C11 C12 -38.0(9) . . . . ?
C14 Fe2 C11 C12 80.7(7) . . . . ?
C16 Fe2 C11 C12 -124.2(6) . . . . ?
C19 Fe2 C11 C12 148.4(12) . . . . ?
C15 Fe2 C11 C12 118.1(7) . . . . ?
C20 Fe2 C11 C12 -166.6(6) . . . . ?
C12 Fe2 C11 C15 -118.1(7) . . . . ?
C17 Fe2 C11 C15 162.8(5) . . . . ?
C13 Fe2 C11 C15 -79.9(7) . . . . ?
C18 Fe2 C11 C15 -156.1(7) . . . . ?
C14 Fe2 C11 C15 -37.4(6) . . . . ?
C16 Fe2 C11 C15 117.7(5) . . . . ?
C19 Fe2 C11 C15 30.4(14) . . . . ?
C20 Fe2 C11 C15 75.3(6) . . . . ?
C12 Fe2 C11 P2 112.0(7) . . . . ?
C17 Fe2 C11 P2 32.9(6) . . . . ?
C13 Fe2 C11 P2 150.2(7) . . . . ?
C18 Fe2 C11 P2 74.0(8) . . . . ?
C14 Fe2 C11 P2 -167.3(7) . . . . ?
C16 Fe2 C11 P2 -12.2(5) . . . . ?
C19 Fe2 C11 P2 -99.5(13) . . . . ?
C15 Fe2 C11 P2 -129.9(7) . . . . ?
C20 Fe2 C11 P2 -54.6(6) . . . . ?
C15 C11 C12 C13 -0.3(10) . . . . ?
P2 C11 C12 C13 -179.7(6) . . . . ?
Fe2 C11 C12 C13 -60.1(7) . . . . ?
C15 C11 C12 Fe2 59.8(5) . . . . ?
P2 C11 C12 Fe2 -119.6(4) . . . . ?
C17 Fe2 C12 C13 -122.0(8) . . . . ?
C18 Fe2 C12 C13 -79.1(8) . . . . ?
C11 Fe2 C12 C13 118.5(10) . . . . ?
C14 Fe2 C12 C13 35.9(7) . . . . ?
C16 Fe2 C12 C13 -163.4(7) . . . . ?
C19 Fe2 C12 C13 -46.8(13) . . . . ?
C15 Fe2 C12 C13 80.0(8) . . . . ?
C20 Fe2 C12 C13 169.4(18) . . . . ?
C17 Fe2 C12 C11 119.4(5) . . . . ?
C13 Fe2 C12 C11 -118.5(10) . . . . ?
C18 Fe2 C12 C11 162.4(4) . . . . ?
C14 Fe2 C12 C11 -82.6(6) . . . . ?
C16 Fe2 C12 C11 78.1(6) . . . . ?
C19 Fe2 C12 C11 -165.3(8) . . . . ?
C15 Fe2 C12 C11 -38.5(5) . . . . ?
C20 Fe2 C12 C11 51(2) . . . . ?
C11 C12 C13 C14 1.0(12) . . . . ?
Fe2 C12 C13 C14 -59.6(7) . . . . ?
C11 C12 C13 Fe2 60.6(6) . . . . ?
C12 Fe2 C13 C14 121.1(10) . . . . ?
C17 Fe2 C13 C14 -162.0(6) . . . . ?
C18 Fe2 C13 C14 -122.8(7) . . . . ?
C11 Fe2 C13 C14 83.0(6) . . . . ?
C16 Fe2 C13 C14 173.8(9) . . . . ?
C19 Fe2 C13 C14 -82.5(8) . . . . ?
C15 Fe2 C13 C14 38.6(6) . . . . ?
C20 Fe2 C13 C14 -53.8(13) . . . . ?
C17 Fe2 C13 C12 77.0(8) . . . . ?
C18 Fe2 C13 C12 116.1(7) . . . . ?
C11 Fe2 C13 C12 -38.0(6) . . . . ?
C14 Fe2 C13 C12 -121.1(10) . . . . ?
C16 Fe2 C13 C12 52.8(15) . . . . ?
C19 Fe2 C13 C12 156.4(7) . . . . ?
C15 Fe2 C13 C12 -82.4(7) . . . . ?
C20 Fe2 C13 C12 -174.9(8) . . . . ?
C12 C13 C14 C15 -1.2(12) . . . . ?
Fe2 C13 C14 C15 -59.8(6) . . . . ?
C12 C13 C14 Fe2 58.6(8) . . . . ?
C12 Fe2 C14 C13 -37.0(6) . . . . ?
C17 Fe2 C14 C13 45.3(15) . . . . ?
C18 Fe2 C14 C13 72.6(8) . . . . ?
C11 Fe2 C14 C13 -80.8(6) . . . . ?
C16 Fe2 C14 C13 -175.6(7) . . . . ?
C19 Fe2 C14 C13 112.5(7) . . . . ?
C15 Fe2 C14 C13 -118.3(9) . . . . ?
C20 Fe2 C14 C13 154.0(6) . . . . ?
C12 Fe2 C14 C15 81.3(6) . . . . ?
C17 Fe2 C14 C15 163.7(11) . . . . ?
C13 Fe2 C14 C15 118.3(9) . . . . ?
C18 Fe2 C14 C15 -169.1(7) . . . . ?
C11 Fe2 C14 C15 37.5(5) . . . . ?
C16 Fe2 C14 C15 -57.3(11) . . . . ?
C19 Fe2 C14 C15 -129.2(7) . . . . ?
C20 Fe2 C14 C15 -87.6(7) . . . . ?
C13 C14 C15 C11 1.0(10) . . . . ?
Fe2 C14 C15 C11 -58.6(5) . . . . ?
C13 C14 C15 Fe2 59.6(7) . . . . ?
C12 C11 C15 C14 -0.4(9) . . . . ?
P2 C11 C15 C14 178.9(6) . . . . ?
Fe2 C11 C15 C14 58.7(5) . . . . ?
C12 C11 C15 Fe2 -59.1(5) . . . . ?
P2 C11 C15 Fe2 120.2(6) . . . . ?
C12 Fe2 C15 C14 -81.6(7) . . . . ?
C17 Fe2 C15 C14 -163.7(12) . . . . ?
C13 Fe2 C15 C14 -37.4(6) . . . . ?
C18 Fe2 C15 C14 28.7(18) . . . . ?
C11 Fe2 C15 C14 -119.8(9) . . . . ?
C16 Fe2 C15 C14 156.5(7) . . . . ?
C19 Fe2 C15 C14 68.8(9) . . . . ?
C20 Fe2 C15 C14 112.6(7) . . . . ?
C12 Fe2 C15 C11 38.2(4) . . . . ?
C17 Fe2 C15 C11 -43.8(14) . . . . ?
C13 Fe2 C15 C11 82.5(6) . . . . ?
C18 Fe2 C15 C11 148.5(14) . . . . ?
C14 Fe2 C15 C11 119.8(9) . . . . ?
C16 Fe2 C15 C11 -83.7(5) . . . . ?
C19 Fe2 C15 C11 -171.3(5) . . . . ?
C20 Fe2 C15 C11 -127.6(4) . . . . ?
O1 P1 C16 C20 -83.3(7) . . . . ?
C6 P1 C16 C20 21.2(8) . . . . ?
Ag1 P1 C16 C20 140.1(7) . . . . ?
O1 P1 C16 C17 88.9(6) . . . . ?
C6 P1 C16 C17 -166.7(6) . . . . ?
Ag1 P1 C16 C17 -47.7(6) . . . . ?
O1 P1 C16 Fe2 174.8(5) . . . . ?
C6 P1 C16 Fe2 -80.8(6) . . . . ?
Ag1 P1 C16 Fe2 38.2(6) . . . . ?
C12 Fe2 C16 C20 -170.8(6) . . . . ?
C17 Fe2 C16 C20 117.0(7) . . . . ?
C13 Fe2 C16 C20 148.0(12) . . . . ?
C18 Fe2 C16 C20 80.0(7) . . . . ?
C11 Fe2 C16 C20 -127.7(5) . . . . ?
C14 Fe2 C16 C20 -42.0(10) . . . . ?
C19 Fe2 C16 C20 37.4(7) . . . . ?
C15 Fe2 C16 C20 -83.4(6) . . . . ?
C12 Fe2 C16 C17 72.2(6) . . . . ?
C13 Fe2 C16 C17 30.9(13) . . . . ?
C18 Fe2 C16 C17 -37.1(6) . . . . ?
C11 Fe2 C16 C17 115.2(5) . . . . ?
C14 Fe2 C16 C17 -159.1(8) . . . . ?
C19 Fe2 C16 C17 -79.6(7) . . . . ?
C15 Fe2 C16 C17 159.5(5) . . . . ?
C20 Fe2 C16 C17 -117.0(7) . . . . ?
C12 Fe2 C16 P1 -39.2(7) . . . . ?
C17 Fe2 C16 P1 -111.3(8) . . . . ?
C13 Fe2 C16 P1 -80.4(13) . . . . ?
C18 Fe2 C16 P1 -148.4(8) . . . . ?
C11 Fe2 C16 P1 3.9(6) . . . . ?
C14 Fe2 C16 P1 89.6(10) . . . . ?
C19 Fe2 C16 P1 169.1(8) . . . . ?
C15 Fe2 C16 P1 48.2(7) . . . . ?
C20 Fe2 C16 P1 131.6(8) . . . . ?
C20 C16 C17 C18 -1.4(9) . . . . ?
P1 C16 C17 C18 -175.6(6) . . . . ?
Fe2 C16 C17 C18 59.3(6) . . . . ?
C20 C16 C17 Fe2 -60.7(5) . . . . ?
P1 C16 C17 Fe2 125.2(5) . . . . ?
C12 Fe2 C17 C18 111.8(8) . . . . ?
C13 Fe2 C17 C18 70.0(9) . . . . ?
C11 Fe2 C17 C18 153.9(8) . . . . ?
C14 Fe2 C17 C18 37.0(17) . . . . ?
C16 Fe2 C17 C18 -120.1(10) . . . . ?
C19 Fe2 C17 C18 -37.1(8) . . . . ?
C15 Fe2 C17 C18 -173.6(11) . . . . ?
C20 Fe2 C17 C18 -81.4(8) . . . . ?
C12 Fe2 C17 C16 -128.1(5) . . . . ?
C13 Fe2 C17 C16 -169.9(5) . . . . ?
C18 Fe2 C17 C16 120.1(10) . . . . ?
C11 Fe2 C17 C16 -86.0(6) . . . . ?
C14 Fe2 C17 C16 157.1(11) . . . . ?
C19 Fe2 C17 C16 83.0(6) . . . . ?
C15 Fe2 C17 C16 -53.5(14) . . . . ?
C20 Fe2 C17 C16 38.7(5) . . . . ?
C16 C17 C18 C19 1.2(11) . . . . ?
Fe2 C17 C18 C19 60.7(7) . . . . ?
C16 C17 C18 Fe2 -59.5(6) . . . . ?
C12 Fe2 C18 C19 155.6(6) . . . . ?
C17 Fe2 C18 C19 -119.1(10) . . . . ?
C13 Fe2 C18 C19 114.3(7) . . . . ?
C11 Fe2 C18 C19 -177.6(6) . . . . ?
C14 Fe2 C18 C19 75.6(8) . . . . ?
C16 Fe2 C18 C19 -81.4(6) . . . . ?
C15 Fe2 C18 C19 54.1(18) . . . . ?
C20 Fe2 C18 C19 -37.6(6) . . . . ?
C12 Fe2 C18 C17 -85.3(8) . . . . ?
C13 Fe2 C18 C17 -126.6(8) . . . . ?
C11 Fe2 C18 C17 -58.5(11) . . . . ?
C14 Fe2 C18 C17 -165.3(7) . . . . ?
C16 Fe2 C18 C17 37.7(7) . . . . ?
C19 Fe2 C18 C17 119.1(10) . . . . ?
C15 Fe2 C18 C17 173.2(12) . . . . ?
C20 Fe2 C18 C17 81.5(7) . . . . ?
C17 C18 C19 C20 -0.5(11) . . . . ?
Fe2 C18 C19 C20 59.1(6) . . . . ?
C17 C18 C19 Fe2 -59.6(6) . . . . ?
C12 Fe2 C19 C18 -48.1(11) . . . . ?
C17 Fe2 C19 C18 38.1(6) . . . . ?
C13 Fe2 C19 C18 -80.0(8) . . . . ?
C11 Fe2 C19 C18 175.6(10) . . . . ?
C14 Fe2 C19 C18 -120.8(7) . . . . ?
C16 Fe2 C19 C18 82.8(6) . . . . ?
C15 Fe2 C19 C18 -160.0(5) . . . . ?
C20 Fe2 C19 C18 120.1(8) . . . . ?
C12 Fe2 C19 C20 -168.1(8) . . . . ?
C17 Fe2 C19 C20 -82.0(6) . . . . ?
C13 Fe2 C19 C20 159.9(7) . . . . ?
C18 Fe2 C19 C20 -120.1(8) . . . . ?
C11 Fe2 C19 C20 55.5(14) . . . . ?
C14 Fe2 C19 C20 119.1(7) . . . . ?
C16 Fe2 C19 C20 -37.2(5) . . . . ?
C15 Fe2 C19 C20 79.9(7) . . . . ?
C17 C16 C20 C19 1.1(8) . . . . ?
P1 C16 C20 C19 174.1(6) . . . . ?
Fe2 C16 C20 C19 -58.3(6) . . . . ?
C17 C16 C20 Fe2 59.4(5) . . . . ?
P1 C16 C20 Fe2 -127.7(6) . . . . ?
C18 C19 C20 C16 -0.4(10) . . . . ?
Fe2 C19 C20 C16 58.2(5) . . . . ?
C18 C19 C20 Fe2 -58.6(7) . . . . ?
C12 Fe2 C20 C16 34(2) . . . . ?
C17 Fe2 C20 C16 -39.4(5) . . . . ?
C13 Fe2 C20 C16 -161.3(10) . . . . ?
C18 Fe2 C20 C16 -83.5(6) . . . . ?
C11 Fe2 C20 C16 75.0(6) . . . . ?
C14 Fe2 C20 C16 162.2(5) . . . . ?
C19 Fe2 C20 C16 -120.0(9) . . . . ?
C15 Fe2 C20 C16 117.8(5) . . . . ?
C12 Fe2 C20 C19 153.6(18) . . . . ?
C17 Fe2 C20 C19 80.5(7) . . . . ?
C13 Fe2 C20 C19 -41.3(14) . . . . ?
C18 Fe2 C20 C19 36.5(6) . . . . ?
C11 Fe2 C20 C19 -165.0(6) . . . . ?
C14 Fe2 C20 C19 -77.8(8) . . . . ?
C16 Fe2 C20 C19 120.0(9) . . . . ?
C15 Fe2 C20 C19 -122.3(7) . . . . ?
P1 O1 C21 C22 -172.9(4) . . . . ?
P1 O1 C21 C26 6.7(8) . . . . ?
C26 C21 C22 C23 -1.7(8) . . . . ?
O1 C21 C22 C23 177.9(5) . . . . ?
C21 C22 C23 C24 0.8(8) . . . . ?
C22 C23 C24 C25 0.4(8) . . . . ?
C22 C23 C24 C27 -178.1(5) . . . . ?
C23 C24 C25 C26 -0.8(8) . . . . ?
C27 C24 C25 C26 177.8(5) . . . . ?
C24 C25 C26 C21 -0.1(8) . . . . ?
C22 C21 C26 C25 1.4(8) . . . . ?
O1 C21 C26 C25 -178.2(5) . . . . ?
C25 C24 C27 C33 51.9(6) . . . 16_564 ?
C23 C24 C27 C33 -129.6(5) . . . 16_564 ?
C25 C24 C27 C28 170.5(5) . . . . ?
C23 C24 C27 C28 -11.0(7) . . . . ?
C25 C24 C27 C29 -70.6(6) . . . . ?
C23 C24 C27 C29 107.9(6) . . . . ?
P2 O2 C30 C35 -96.4(6) . . . . ?
P2 O2 C30 C31 84.9(6) . . . . ?
C35 C30 C31 C32 0.5(9) . . . . ?
O2 C30 C31 C32 179.2(5) . . . . ?
C30 C31 C32 C33 0.2(10) . . . . ?
C31 C32 C33 C34 -0.7(9) . . . . ?
C31 C32 C33 C27 -179.5(6) . . . 16_564 ?
C32 C33 C34 C35 0.5(9) . . . . ?
C27 C33 C34 C35 179.3(6) 16_564 . . . ?
C31 C30 C35 C34 -0.7(10) . . . . ?
O2 C30 C35 C34 -179.4(5) . . . . ?
C33 C34 C35 C30 0.1(10) . . . . ?
N2 Ag1 N1 C36 99(3) . . . . ?
P1 Ag1 N1 C36 -130(3) . . . . ?
P2 Ag1 N1 C36 -23(3) . . . . ?
N1 Ag1 N2 C38 -102(3) . . . . ?
P1 Ag1 N2 C38 131(3) . . . . ?
P2 Ag1 N2 C38 16(3) . . . . ?
Ag1 N1 C36 C37 26(31) . . . . ?
Ag1 N2 C38 C39 -115(100) . . . . ?
O3 P3 C40 C41 59.9(5) . . . . ?
C50 P3 C40 C41 167.9(4) . . . . ?
Ag2 P3 C40 C41 -70.6(5) . . . . ?
O3 P3 C40 C44 -120.0(5) . . . . ?
C50 P3 C40 C44 -12.1(6) . . . . ?
Ag2 P3 C40 C44 109.4(5) . . . . ?
O3 P3 C40 Fe3 145.1(4) . . . . ?
C50 P3 C40 Fe3 -107.0(4) . . . . ?
Ag2 P3 C40 Fe3 14.5(4) . . . . ?
C46 Fe3 C40 C41 84.6(4) . . . . ?
C45 Fe3 C40 C41 129.0(4) . . . . ?
C43 Fe3 C40 C41 -81.3(4) . . . . ?
C44 Fe3 C40 C41 -118.4(5) . . . . ?
C42 Fe3 C40 C41 -37.4(4) . . . . ?
C49 Fe3 C40 C41 171.1(4) . . . . ?
C47 Fe3 C40 C41 45.8(7) . . . . ?
C48 Fe3 C40 C41 -147.2(15) . . . . ?
C46 Fe3 C40 C44 -157.1(4) . . . . ?
C45 Fe3 C40 C44 -112.6(4) . . . . ?
C41 Fe3 C40 C44 118.4(5) . . . . ?
C43 Fe3 C40 C44 37.0(4) . . . . ?
C42 Fe3 C40 C44 80.9(4) . . . . ?
C49 Fe3 C40 C44 -70.5(5) . . . . ?
C47 Fe3 C40 C44 164.1(5) . . . . ?
C48 Fe3 C40 C44 -28.8(17) . . . . ?
C46 Fe3 C40 P3 -28.1(5) . . . . ?
C45 Fe3 C40 P3 16.3(5) . . . . ?
C41 Fe3 C40 P3 -112.7(6) . . . . ?
C43 Fe3 C40 P3 166.0(5) . . . . ?
C44 Fe3 C40 P3 128.9(6) . . . . ?
C42 Fe3 C40 P3 -150.1(5) . . . . ?
C49 Fe3 C40 P3 58.4(5) . . . . ?
C47 Fe3 C40 P3 -66.9(7) . . . . ?
C48 Fe3 C40 P3 100.1(16) . . . . ?
C44 C40 C41 C42 0.5(6) . . . . ?
P3 C40 C41 C42 -179.5(4) . . . . ?
Fe3 C40 C41 C42 59.8(4) . . . . ?
C44 C40 C41 Fe3 -59.3(4) . . . . ?
P3 C40 C41 Fe3 120.8(4) . . . . ?
C46 Fe3 C41 C42 127.6(5) . . . . ?
C45 Fe3 C41 C42 167.2(4) . . . . ?
C43 Fe3 C41 C42 -37.6(5) . . . . ?
C44 Fe3 C41 C42 -81.0(5) . . . . ?
C40 Fe3 C41 C42 -119.3(6) . . . . ?
C49 Fe3 C41 C42 -166.9(17) . . . . ?
C47 Fe3 C41 C42 84.1(5) . . . . ?
C48 Fe3 C41 C42 50.8(8) . . . . ?
C46 Fe3 C41 C40 -113.1(4) . . . . ?
C45 Fe3 C41 C40 -73.5(5) . . . . ?
C43 Fe3 C41 C40 81.7(4) . . . . ?
C44 Fe3 C41 C40 38.3(4) . . . . ?
C42 Fe3 C41 C40 119.3(6) . . . . ?
C49 Fe3 C41 C40 -47.7(19) . . . . ?
C47 Fe3 C41 C40 -156.7(4) . . . . ?
C48 Fe3 C41 C40 170.1(5) . . . . ?
C40 C41 C42 C43 -0.7(7) . . . . ?
Fe3 C41 C42 C43 59.1(4) . . . . ?
C40 C41 C42 Fe3 -59.8(4) . . . . ?
C46 Fe3 C42 C41 -72.0(5) . . . . ?
C45 Fe3 C42 C41 -49.9(14) . . . . ?
C43 Fe3 C42 C41 119.5(6) . . . . ?
C44 Fe3 C42 C41 81.9(4) . . . . ?
C40 Fe3 C42 C41 37.8(4) . . . . ?
C49 Fe3 C42 C41 176.2(5) . . . . ?
C47 Fe3 C42 C41 -111.3(5) . . . . ?
C48 Fe3 C42 C41 -152.5(4) . . . . ?
C46 Fe3 C42 C43 168.5(4) . . . . ?
C45 Fe3 C42 C43 -169.3(11) . . . . ?
C41 Fe3 C42 C43 -119.5(6) . . . . ?
C44 Fe3 C42 C43 -37.5(4) . . . . ?
C40 Fe3 C42 C43 -81.7(4) . . . . ?
C49 Fe3 C42 C43 56.8(7) . . . . ?
C47 Fe3 C42 C43 129.3(4) . . . . ?
C48 Fe3 C42 C43 88.0(5) . . . . ?
C41 C42 C43 C44 0.6(7) . . . . ?
Fe3 C42 C43 C44 59.8(4) . . . . ?
C41 C42 C43 Fe3 -59.2(5) . . . . ?
C46 Fe3 C43 C44 -158.2(10) . . . . ?
C45 Fe3 C43 C44 56.1(7) . . . . ?
C41 Fe3 C43 C44 -81.6(4) . . . . ?
C42 Fe3 C43 C44 -119.0(6) . . . . ?
C40 Fe3 C43 C44 -37.6(4) . . . . ?
C49 Fe3 C43 C44 90.8(4) . . . . ?
C47 Fe3 C43 C44 172.2(4) . . . . ?
C48 Fe3 C43 C44 132.9(4) . . . . ?
C46 Fe3 C43 C42 -39.3(13) . . . . ?
C45 Fe3 C43 C42 175.1(5) . . . . ?
C41 Fe3 C43 C42 37.4(4) . . . . ?
C44 Fe3 C43 C42 119.0(6) . . . . ?
C40 Fe3 C43 C42 81.3(4) . . . . ?
C49 Fe3 C43 C42 -150.3(4) . . . . ?
C47 Fe3 C43 C42 -68.8(5) . . . . ?
C48 Fe3 C43 C42 -108.1(4) . . . . ?
C42 C43 C44 C40 -0.3(7) . . . . ?
Fe3 C43 C44 C40 59.4(4) . . . . ?
C42 C43 C44 Fe3 -59.7(5) . . . . ?
C41 C40 C44 C43 -0.1(6) . . . . ?
P3 C40 C44 C43 179.8(4) . . . . ?
Fe3 C40 C44 C43 -59.3(4) . . . . ?
C41 C40 C44 Fe3 59.2(4) . . . . ?
P3 C40 C44 Fe3 -120.8(5) . . . . ?
C46 Fe3 C44 C43 168.3(6) . . . . ?
C45 Fe3 C44 C43 -152.9(4) . . . . ?
C41 Fe3 C44 C43 81.6(4) . . . . ?
C42 Fe3 C44 C43 37.9(4) . . . . ?
C40 Fe3 C44 C43 119.8(5) . . . . ?
C49 Fe3 C44 C43 -107.8(4) . . . . ?
C47 Fe3 C44 C43 -26.3(13) . . . . ?
C48 Fe3 C44 C43 -66.5(5) . . . . ?
C46 Fe3 C44 C40 48.5(7) . . . . ?
C45 Fe3 C44 C40 87.3(4) . . . . ?
C41 Fe3 C44 C40 -38.2(4) . . . . ?
C43 Fe3 C44 C40 -119.8(5) . . . . ?
C42 Fe3 C44 C40 -81.8(4) . . . . ?
C49 Fe3 C44 C40 132.4(4) . . . . ?
C47 Fe3 C44 C40 -146.1(11) . . . . ?
C48 Fe3 C44 C40 173.7(4) . . . . ?
O4 P4 C45 C46 -102.8(5) . . . . ?
C55 P4 C45 C46 156.7(5) . . . . ?
Ag2 P4 C45 C46 35.8(5) . . . . ?
O4 P4 C45 C49 75.6(6) . . . . ?
C55 P4 C45 C49 -24.8(6) . . . . ?
Ag2 P4 C45 C49 -145.8(5) . . . . ?
O4 P4 C45 Fe3 170.3(4) . . . . ?
C55 P4 C45 Fe3 69.9(4) . . . . ?
Ag2 P4 C45 Fe3 -51.1(4) . . . . ?
C41 Fe3 C45 C46 -67.9(5) . . . . ?
C43 Fe3 C45 C46 167.6(6) . . . . ?
C44 Fe3 C45 C46 -154.1(4) . . . . ?
C42 Fe3 C45 C46 -27.1(14) . . . . ?
C40 Fe3 C45 C46 -109.9(4) . . . . ?
C49 Fe3 C45 C46 117.9(6) . . . . ?
C47 Fe3 C45 C46 38.0(4) . . . . ?
C48 Fe3 C45 C46 80.7(5) . . . . ?
C46 Fe3 C45 C49 -117.9(6) . . . . ?
C41 Fe3 C45 C49 174.2(4) . . . . ?
C43 Fe3 C45 C49 49.7(7) . . . . ?
C44 Fe3 C45 C49 88.0(4) . . . . ?
C42 Fe3 C45 C49 -145.0(12) . . . . ?
C40 Fe3 C45 C49 132.3(4) . . . . ?
C47 Fe3 C45 C49 -79.9(4) . . . . ?
C48 Fe3 C45 C49 -37.1(4) . . . . ?
C46 Fe3 C45 P4 115.3(6) . . . . ?
C41 Fe3 C45 P4 47.4(6) . . . . ?
C43 Fe3 C45 P4 -77.1(7) . . . . ?
C44 Fe3 C45 P4 -38.9(5) . . . . ?
C42 Fe3 C45 P4 88.1(13) . . . . ?
C40 Fe3 C45 P4 5.4(5) . . . . ?
C49 Fe3 C45 P4 -126.9(6) . . . . ?
C47 Fe3 C45 P4 153.3(5) . . . . ?
C48 Fe3 C45 P4 -164.0(5) . . . . ?
C49 C45 C46 C47 -0.4(7) . . . . ?
P4 C45 C46 C47 178.4(4) . . . . ?
Fe3 C45 C46 C47 -60.6(5) . . . . ?
C49 C45 C46 Fe3 60.2(4) . . . . ?
P4 C45 C46 Fe3 -121.0(4) . . . . ?
C41 Fe3 C46 C45 132.5(4) . . . . ?
C43 Fe3 C46 C45 -155.9(10) . . . . ?
C44 Fe3 C46 C45 55.7(7) . . . . ?
C42 Fe3 C46 C45 172.8(4) . . . . ?
C40 Fe3 C46 C45 89.5(4) . . . . ?
C49 Fe3 C46 C45 -38.9(4) . . . . ?
C47 Fe3 C46 C45 -119.0(6) . . . . ?
C48 Fe3 C46 C45 -82.1(4) . . . . ?
C45 Fe3 C46 C47 119.0(6) . . . . ?
C41 Fe3 C46 C47 -108.6(5) . . . . ?
C43 Fe3 C46 C47 -37.0(13) . . . . ?
C44 Fe3 C46 C47 174.6(5) . . . . ?
C42 Fe3 C46 C47 -68.3(5) . . . . ?
C40 Fe3 C46 C47 -151.6(4) . . . . ?
C49 Fe3 C46 C47 80.0(5) . . . . ?
C48 Fe3 C46 C47 36.8(4) . . . . ?
C45 C46 C47 C48 0.5(7) . . . . ?
Fe3 C46 C47 C48 -59.4(5) . . . . ?
C45 C46 C47 Fe3 60.0(4) . . . . ?
C46 Fe3 C47 C48 119.4(6) . . . . ?
C45 Fe3 C47 C48 81.5(5) . . . . ?
C41 Fe3 C47 C48 -152.3(5) . . . . ?
C43 Fe3 C47 C48 -71.4(6) . . . . ?
C44 Fe3 C47 C48 -50.4(13) . . . . ?
C42 Fe3 C47 C48 -110.4(5) . . . . ?
C40 Fe3 C47 C48 176.5(5) . . . . ?
C49 Fe3 C47 C48 36.7(5) . . . . ?
C45 Fe3 C47 C46 -37.9(4) . . . . ?
C41 Fe3 C47 C46 88.3(5) . . . . ?
C43 Fe3 C47 C46 169.2(4) . . . . ?
C44 Fe3 C47 C46 -169.9(10) . . . . ?
C42 Fe3 C47 C46 130.2(4) . . . . ?
C40 Fe3 C47 C46 57.1(7) . . . . ?
C49 Fe3 C47 C46 -82.8(4) . . . . ?
C48 Fe3 C47 C46 -119.4(6) . . . . ?
C46 C47 C48 C49 -0.5(8) . . . . ?
Fe3 C47 C48 C49 -58.5(5) . . . . ?
C46 C47 C48 Fe3 58.0(5) . . . . ?
C46 Fe3 C48 C47 -38.1(5) . . . . ?
C45 Fe3 C48 C47 -82.3(5) . . . . ?
C41 Fe3 C48 C47 50.9(8) . . . . ?
C43 Fe3 C48 C47 127.4(5) . . . . ?
C44 Fe3 C48 C47 165.7(4) . . . . ?
C42 Fe3 C48 C47 84.4(5) . . . . ?
C40 Fe3 C48 C47 -169.9(14) . . . . ?
C49 Fe3 C48 C47 -120.7(7) . . . . ?
C46 Fe3 C48 C49 82.7(5) . . . . ?
C45 Fe3 C48 C49 38.4(4) . . . . ?
C41 Fe3 C48 C49 171.6(5) . . . . ?
C43 Fe3 C48 C49 -111.9(5) . . . . ?
C44 Fe3 C48 C49 -73.6(5) . . . . ?
C42 Fe3 C48 C49 -154.8(5) . . . . ?
C40 Fe3 C48 C49 -49.2(18) . . . . ?
C47 Fe3 C48 C49 120.7(7) . . . . ?
C47 C48 C49 C45 0.3(7) . . . . ?
Fe3 C48 C49 C45 -58.5(4) . . . . ?
C47 C48 C49 Fe3 58.8(5) . . . . ?
C46 C45 C49 C48 0.1(7) . . . . ?
P4 C45 C49 C48 -178.5(5) . . . . ?
Fe3 C45 C49 C48 59.8(4) . . . . ?
C46 C45 C49 Fe3 -59.7(4) . . . . ?
P4 C45 C49 Fe3 121.7(5) . . . . ?
C46 Fe3 C49 C48 -80.7(5) . . . . ?
C45 Fe3 C49 C48 -119.1(6) . . . . ?
C41 Fe3 C49 C48 -149.0(17) . . . . ?
C43 Fe3 C49 C48 84.8(5) . . . . ?
C44 Fe3 C49 C48 128.5(5) . . . . ?
C42 Fe3 C49 C48 47.1(8) . . . . ?
C40 Fe3 C49 C48 169.7(4) . . . . ?
C47 Fe3 C49 C48 -36.4(5) . . . . ?
C46 Fe3 C49 C45 38.4(4) . . . . ?
C41 Fe3 C49 C45 -30(2) . . . . ?
C43 Fe3 C49 C45 -156.0(4) . . . . ?
C44 Fe3 C49 C45 -112.4(4) . . . . ?
C42 Fe3 C49 C45 166.2(5) . . . . ?
C40 Fe3 C49 C45 -71.1(5) . . . . ?
C47 Fe3 C49 C45 82.8(4) . . . . ?
C48 Fe3 C49 C45 119.1(6) . . . . ?
O3 P3 C50 C54 84.4(6) . . . . ?
C40 P3 C50 C54 -18.6(6) . . . . ?
Ag2 P3 C50 C54 -145.0(5) . . . . ?
O3 P3 C50 C51 -99.4(5) . . . . ?
C40 P3 C50 C51 157.6(5) . . . . ?
Ag2 P3 C50 C51 31.2(5) . . . . ?
O3 P3 C50 Fe4 177.8(3) . . . . ?
C40 P3 C50 Fe4 74.8(4) . . . . ?
Ag2 P3 C50 Fe4 -51.6(4) . . . . ?
C51 Fe4 C50 C54 -118.1(6) . . . . ?
C56 Fe4 C50 C54 175.5(4) . . . . ?
C52 Fe4 C50 C54 -79.9(5) . . . . ?
C58 Fe4 C50 C54 48.0(8) . . . . ?
C59 Fe4 C50 C54 87.9(4) . . . . ?
C57 Fe4 C50 C54 -140.8(12) . . . . ?
C55 Fe4 C50 C54 132.7(4) . . . . ?
C53 Fe4 C50 C54 -36.7(4) . . . . ?
C56 Fe4 C50 C51 -66.4(5) . . . . ?
C52 Fe4 C50 C51 38.2(5) . . . . ?
C58 Fe4 C50 C51 166.1(6) . . . . ?
C59 Fe4 C50 C51 -153.9(4) . . . . ?
C57 Fe4 C50 C51 -22.6(14) . . . . ?
C55 Fe4 C50 C51 -109.2(4) . . . . ?
C54 Fe4 C50 C51 118.1(6) . . . . ?
C53 Fe4 C50 C51 81.5(5) . . . . ?
C51 Fe4 C50 P3 113.6(6) . . . . ?
C56 Fe4 C50 P3 47.2(6) . . . . ?
C52 Fe4 C50 P3 151.8(5) . . . . ?
C58 Fe4 C50 P3 -80.3(7) . . . . ?
C59 Fe4 C50 P3 -40.4(5) . . . . ?
C57 Fe4 C50 P3 90.9(13) . . . . ?
C55 Fe4 C50 P3 4.4(5) . . . . ?
C54 Fe4 C50 P3 -128.3(6) . . . . ?
C53 Fe4 C50 P3 -165.0(5) . . . . ?
C54 C50 C51 C52 -0.3(7) . . . . ?
P3 C50 C51 C52 -177.3(5) . . . . ?
Fe4 C50 C51 C52 -61.1(5) . . . . ?
C54 C50 C51 Fe4 60.9(4) . . . . ?
P3 C50 C51 Fe4 -116.1(4) . . . . ?
C50 Fe4 C51 C52 118.0(7) . . . . ?
C56 Fe4 C51 C52 -108.7(5) . . . . ?
C58 Fe4 C51 C52 -40.1(13) . . . . ?
C59 Fe4 C51 C52 177.3(6) . . . . ?
C57 Fe4 C51 C52 -68.4(6) . . . . ?
C55 Fe4 C51 C52 -151.0(5) . . . . ?
C54 Fe4 C51 C52 79.7(5) . . . . ?
C53 Fe4 C51 C52 36.8(5) . . . . ?
C56 Fe4 C51 C50 133.3(4) . . . . ?
C52 Fe4 C51 C50 -118.0(7) . . . . ?
C58 Fe4 C51 C50 -158.1(10) . . . . ?
C59 Fe4 C51 C50 59.3(8) . . . . ?
C57 Fe4 C51 C50 173.6(4) . . . . ?
C55 Fe4 C51 C50 91.0(4) . . . . ?
C54 Fe4 C51 C50 -38.2(4) . . . . ?
C53 Fe4 C51 C50 -81.2(4) . . . . ?
C50 C51 C52 C53 0.7(8) . . . . ?
Fe4 C51 C52 C53 -59.8(6) . . . . ?
C50 C51 C52 Fe4 60.5(5) . . . . ?
C51 Fe4 C52 C53 120.2(7) . . . . ?
C50 Fe4 C52 C53 81.1(5) . . . . ?
C56 Fe4 C52 C53 -153.0(5) . . . . ?
C58 Fe4 C52 C53 -73.0(6) . . . . ?
C59 Fe4 C52 C53 -55.4(14) . . . . ?
C57 Fe4 C52 C53 -111.1(5) . . . . ?
C55 Fe4 C52 C53 177.8(5) . . . . ?
C54 Fe4 C52 C53 36.9(5) . . . . ?
C50 Fe4 C52 C51 -39.0(4) . . . . ?
C56 Fe4 C52 C51 86.9(5) . . . . ?
C58 Fe4 C52 C51 166.8(5) . . . . ?
C59 Fe4 C52 C51 -175.5(11) . . . . ?
C57 Fe4 C52 C51 128.8(5) . . . . ?
C55 Fe4 C52 C51 57.6(8) . . . . ?
C54 Fe4 C52 C51 -83.3(5) . . . . ?
C53 Fe4 C52 C51 -120.2(7) . . . . ?
C51 C52 C53 C54 -0.8(9) . . . . ?
Fe4 C52 C53 C54 -58.9(5) . . . . ?
C51 C52 C53 Fe4 58.1(5) . . . . ?
C51 Fe4 C53 C52 -37.4(5) . . . . ?
C50 Fe4 C53 C52 -82.4(5) . . . . ?
C56 Fe4 C53 C52 49.4(8) . . . . ?
C58 Fe4 C53 C52 125.5(5) . . . . ?
C59 Fe4 C53 C52 163.7(5) . . . . ?
C57 Fe4 C53 C52 83.1(6) . . . . ?
C55 Fe4 C53 C52 -173.5(15) . . . . ?
C54 Fe4 C53 C52 -120.0(7) . . . . ?
C51 Fe4 C53 C54 82.6(5) . . . . ?
C50 Fe4 C53 C54 37.6(4) . . . . ?
C56 Fe4 C53 C54 169.4(5) . . . . ?
C52 Fe4 C53 C54 120.0(7) . . . . ?
C58 Fe4 C53 C54 -114.5(5) . . . . ?
C59 Fe4 C53 C54 -76.3(5) . . . . ?
C57 Fe4 C53 C54 -156.8(5) . . . . ?
C55 Fe4 C53 C54 -53.5(18) . . . . ?
C52 C53 C54 C50 0.6(8) . . . . ?
Fe4 C53 C54 C50 -57.5(4) . . . . ?
C52 C53 C54 Fe4 58.2(5) . . . . ?
C51 C50 C54 C53 -0.2(7) . . . . ?
P3 C50 C54 C53 176.3(5) . . . . ?
Fe4 C50 C54 C53 58.9(5) . . . . ?
C51 C50 C54 Fe4 -59.2(4) . . . . ?
P3 C50 C54 Fe4 117.4(5) . . . . ?
C51 Fe4 C54 C53 -81.1(5) . . . . ?
C50 Fe4 C54 C53 -120.1(6) . . . . ?
C56 Fe4 C54 C53 -141.8(18) . . . . ?
C52 Fe4 C54 C53 -37.1(5) . . . . ?
C58 Fe4 C54 C53 82.3(5) . . . . ?
C59 Fe4 C54 C53 126.6(5) . . . . ?
C57 Fe4 C54 C53 43.4(8) . . . . ?
C55 Fe4 C54 C53 169.0(5) . . . . ?
C51 Fe4 C54 C50 38.9(4) . . . . ?
C56 Fe4 C54 C50 -22(2) . . . . ?
C52 Fe4 C54 C50 83.0(5) . . . . ?
C58 Fe4 C54 C50 -157.7(4) . . . . ?
C59 Fe4 C54 C50 -113.4(4) . . . . ?
C57 Fe4 C54 C50 163.5(6) . . . . ?
C55 Fe4 C54 C50 -70.9(5) . . . . ?
C53 Fe4 C54 C50 120.1(6) . . . . ?
O4 P4 C55 C56 67.2(5) . . . . ?
C45 P4 C55 C56 172.6(5) . . . . ?
Ag2 P4 C55 C56 -68.7(5) . . . . ?
O4 P4 C55 C59 -109.3(6) . . . . ?
C45 P4 C55 C59 -3.9(7) . . . . ?
Ag2 P4 C55 C59 114.8(6) . . . . ?
O4 P4 C55 Fe4 152.9(4) . . . . ?
C45 P4 C55 Fe4 -101.7(5) . . . . ?
Ag2 P4 C55 Fe4 17.0(5) . . . . ?
C51 Fe4 C55 C56 81.9(5) . . . . ?
C50 Fe4 C55 C56 127.5(4) . . . . ?
C52 Fe4 C55 C56 43.0(8) . . . . ?
C58 Fe4 C55 C56 -81.3(5) . . . . ?
C59 Fe4 C55 C56 -118.5(6) . . . . ?
C57 Fe4 C55 C56 -37.9(5) . . . . ?
C54 Fe4 C55 C56 169.2(5) . . . . ?
C53 Fe4 C55 C56 -145.3(16) . . . . ?
C51 Fe4 C55 C59 -159.6(4) . . . . ?
C50 Fe4 C55 C59 -114.0(4) . . . . ?
C56 Fe4 C55 C59 118.5(6) . . . . ?
C52 Fe4 C55 C59 161.5(6) . . . . ?
C58 Fe4 C55 C59 37.2(4) . . . . ?
C57 Fe4 C55 C59 80.6(5) . . . . ?
C54 Fe4 C55 C59 -72.3(5) . . . . ?
C53 Fe4 C55 C59 -26.8(18) . . . . ?
C51 Fe4 C55 P4 -29.7(6) . . . . ?
C50 Fe4 C55 P4 15.9(6) . . . . ?
C56 Fe4 C55 P4 -111.6(7) . . . . ?
C52 Fe4 C55 P4 -68.6(8) . . . . ?
C58 Fe4 C55 P4 167.2(6) . . . . ?
C59 Fe4 C55 P4 129.9(7) . . . . ?
C57 Fe4 C55 P4 -149.5(6) . . . . ?
C54 Fe4 C55 P4 57.7(6) . . . . ?
C53 Fe4 C55 P4 103.1(17) . . . . ?
C59 C55 C56 C57 1.2(7) . . . . ?
P4 C55 C56 C57 -176.2(5) . . . . ?
Fe4 C55 C56 C57 60.2(5) . . . . ?
C59 C55 C56 Fe4 -59.0(4) . . . . ?
P4 C55 C56 Fe4 123.7(4) . . . . ?
C51 Fe4 C56 C57 126.2(6) . . . . ?
C50 Fe4 C56 C57 165.6(5) . . . . ?
C52 Fe4 C56 C57 83.4(6) . . . . ?
C58 Fe4 C56 C57 -37.0(5) . . . . ?
C59 Fe4 C56 C57 -80.5(6) . . . . ?
C55 Fe4 C56 C57 -118.8(7) . . . . ?
C54 Fe4 C56 C57 -175.8(18) . . . . ?
C53 Fe4 C56 C57 50.9(8) . . . . ?
C51 Fe4 C56 C55 -115.0(4) . . . . ?
C50 Fe4 C56 C55 -75.6(5) . . . . ?
C52 Fe4 C56 C55 -157.8(4) . . . . ?
C58 Fe4 C56 C55 81.8(5) . . . . ?
C59 Fe4 C56 C55 38.3(4) . . . . ?
C57 Fe4 C56 C55 118.8(7) . . . . ?
C54 Fe4 C56 C55 -57(2) . . . . ?
C53 Fe4 C56 C55 169.7(5) . . . . ?
C55 C56 C57 C58 -1.4(8) . . . . ?
Fe4 C56 C57 C58 59.0(5) . . . . ?
C55 C56 C57 Fe4 -60.4(5) . . . . ?
C51 Fe4 C57 C58 167.7(5) . . . . ?
C50 Fe4 C57 C58 -173.9(11) . . . . ?
C56 Fe4 C57 C58 -120.0(7) . . . . ?
C52 Fe4 C57 C58 128.9(5) . . . . ?
C59 Fe4 C57 C58 -37.6(4) . . . . ?
C55 Fe4 C57 C58 -82.0(5) . . . . ?
C54 Fe4 C57 C58 58.7(8) . . . . ?
C53 Fe4 C57 C58 87.7(5) . . . . ?
C51 Fe4 C57 C56 -72.3(6) . . . . ?
C50 Fe4 C57 C56 -53.9(15) . . . . ?
C52 Fe4 C57 C56 -111.1(6) . . . . ?
C58 Fe4 C57 C56 120.0(7) . . . . ?
C59 Fe4 C57 C56 82.4(5) . . . . ?
C55 Fe4 C57 C56 38.0(5) . . . . ?
C54 Fe4 C57 C56 178.7(5) . . . . ?
C53 Fe4 C57 C56 -152.4(5) . . . . ?
C56 C57 C58 C59 1.0(8) . . . . ?
Fe4 C57 C58 C59 59.7(5) . . . . ?
C56 C57 C58 Fe4 -58.6(5) . . . . ?
C51 Fe4 C58 C57 -36.7(13) . . . . ?
C50 Fe4 C58 C57 176.8(6) . . . . ?
C56 Fe4 C58 C57 37.4(5) . . . . ?
C52 Fe4 C58 C57 -67.8(6) . . . . ?
C59 Fe4 C58 C57 119.2(7) . . . . ?
C55 Fe4 C58 C57 81.4(5) . . . . ?
C54 Fe4 C58 C57 -149.5(5) . . . . ?
C53 Fe4 C58 C57 -107.9(5) . . . . ?
C51 Fe4 C58 C59 -155.9(10) . . . . ?
C50 Fe4 C58 C59 57.6(8) . . . . ?
C56 Fe4 C58 C59 -81.8(5) . . . . ?
C52 Fe4 C58 C59 173.0(5) . . . . ?
C57 Fe4 C58 C59 -119.2(7) . . . . ?
C55 Fe4 C58 C59 -37.8(4) . . . . ?
C54 Fe4 C58 C59 91.3(5) . . . . ?
C53 Fe4 C58 C59 132.9(4) . . . . ?
C57 C58 C59 C55 -0.3(8) . . . . ?
Fe4 C58 C59 C55 59.5(4) . . . . ?
C57 C58 C59 Fe4 -59.7(5) . . . . ?
C56 C55 C59 C58 -0.6(7) . . . . ?
P4 C55 C59 C58 176.2(5) . . . . ?
Fe4 C55 C59 C58 -59.4(5) . . . . ?
C56 C55 C59 Fe4 58.8(4) . . . . ?
P4 C55 C59 Fe4 -124.4(6) . . . . ?
C51 Fe4 C59 C58 164.3(7) . . . . ?
C50 Fe4 C59 C58 -153.5(4) . . . . ?
C56 Fe4 C59 C58 81.5(5) . . . . ?
C52 Fe4 C59 C58 -22.5(14) . . . . ?
C57 Fe4 C59 C58 37.5(5) . . . . ?
C55 Fe4 C59 C58 119.5(6) . . . . ?
C54 Fe4 C59 C58 -108.5(5) . . . . ?
C53 Fe4 C59 C58 -66.3(6) . . . . ?
C51 Fe4 C59 C55 44.7(8) . . . . ?
C50 Fe4 C59 C55 87.0(4) . . . . ?
C56 Fe4 C59 C55 -38.1(4) . . . . ?
C52 Fe4 C59 C55 -142.0(12) . . . . ?
C58 Fe4 C59 C55 -119.5(6) . . . . ?
C57 Fe4 C59 C55 -82.1(4) . . . . ?
C54 Fe4 C59 C55 131.9(4) . . . . ?
C53 Fe4 C59 C55 174.2(4) . . . . ?
P3 O3 C60 C61 -67.3(6) . . . . ?
P3 O3 C60 C65 112.9(5) . . . . ?
C65 C60 C61 C62 -1.1(9) . . . . ?
O3 C60 C61 C62 179.2(5) . . . . ?
C60 C61 C62 C63 0.3(10) . . . . ?
C61 C62 C63 C64 0.8(9) . . . . ?
C61 C62 C63 C66 179.9(6) . . . . ?
C62 C63 C64 C65 -1.3(10) . . . . ?
C66 C63 C64 C65 179.6(6) . . . . ?
C63 C64 C65 C60 0.5(9) . . . . ?
C61 C60 C65 C64 0.7(9) . . . . ?
O3 C60 C65 C64 -179.6(5) . . . . ?
C62 C63 C66 C67 6.3(9) . . . . ?
C64 C63 C66 C67 -174.7(6) . . . . ?
C62 C63 C66 C68 -113.2(8) . . . . ?
C64 C63 C66 C68 65.8(8) . . . . ?
C62 C63 C66 C72 125.7(7) . . . 10_675 ?
C64 C63 C66 C72 -55.3(8) . . . 10_675 ?
P4 O4 C69 C74 -165.8(5) . . . . ?
P4 O4 C69 C70 13.0(10) . . . . ?
C74 C69 C70 C71 -1.1(13) . . . . ?
O4 C69 C70 C71 -179.8(8) . . . . ?
C69 C70 C71 C72 0.6(15) . . . . ?
C70 C71 C72 C73 0.6(13) . . . . ?
C70 C71 C72 C66 176.9(8) . . . 10_675 ?
C71 C72 C73 C74 -1.4(11) . . . . ?
C66 C72 C73 C74 -177.6(6) 10_675 . . . ?
C70 C69 C74 C73 0.3(10) . . . . ?
O4 C69 C74 C73 179.1(6) . . . . ?
C72 C73 C74 C69 1.0(10) . . . . ?
N4 Ag2 N3 C75 -92(3) . . . . ?
N5 Ag2 N3 C75 -93(3) . . . . ?
P3 Ag2 N3 C75 32(3) . . . . ?
P4 Ag2 N3 C75 140(3) . . . . ?
Ag2 N3 C75 C76 44(31) . . . . ?
N3 Ag2 N4 C77 -19(26) . . . . ?
N5 Ag2 N4 C77 157(28) . . . . ?
P3 Ag2 N4 C77 -134(26) . . . . ?
P4 Ag2 N4 C77 105(26) . . . . ?
Ag2 N4 C77 C78 107(100) . . . . ?
N4 Ag2 N5 C79 126(3) . . . . ?
N3 Ag2 N5 C79 129.7(10) . . . . ?
P3 Ag2 N5 C79 5.7(12) . . . . ?
P4 Ag2 N5 C79 -98.6(11) . . . . ?
Ag2 N5 C79 C80 2(100) . . . . ?
